data_7238858
loop_
_publ_author_name
'Crane, Angela K.'
'Wong, Elaine Y. L.'
'MacLachlan, Mark J.'

_publ_section_title
;
 Metal--organic frameworks from novel flexible triptycene- and
 pentiptycene-based ligands
;
_journal_issue 45
_journal_name_full CrystEngComm
_journal_page_first 9811
_journal_paper_doi 10.1039/c3ce41459k
_journal_volume 15
_journal_year 2013
_chemical_formula_moiety 'C36 H26 O6, C4 H8 O'
_chemical_formula_sum 'C40 H34 O7'
_chemical_formula_weight 626.67
_chemical_melting_point_gt 573.15
_chemical_name_common 3H2
_space_group_IT_number 2
_space_group_name_Hall '-P 1'
_space_group_name_H-M_alt 'P -1'
_symmetry_cell_setting triclinic
_symmetry_space_group_name_Hall '-P 1'
_symmetry_space_group_name_H-M 'P -1'
_atom_sites_solution_hydrogens geom
_atom_sites_solution_primary direct
_atom_sites_solution_secondary difmap
_audit_creation_method SHELXL-97
_cell_angle_alpha 92.131(2)
_cell_angle_beta 112.476(2)
_cell_angle_gamma 112.500(2)
_cell_formula_units_Z 8
_cell_length_a 19.063(2)
_cell_length_b 19.875(2)
_cell_length_c 19.898(2)
_cell_measurement_reflns_used 9072
_cell_measurement_temperature 90(2)
_cell_measurement_theta_max 29.18
_cell_measurement_theta_min 2.39
_cell_volume 6285.6(11)
_computing_cell_refinement 'Bruker SAINT'
_computing_data_collection 'Bruker APEX2'
_computing_data_reduction 'Bruker SAINT'
_computing_molecular_graphics 'Bruker SHELXTL'
_computing_publication_material 'Bruker SHELXTL'
_computing_structure_refinement 'SHELXL-2012 (Sheldrick, 2012)'
_computing_structure_solution 'SIR-97 (Giacovazzo, 1998)'
_diffrn_ambient_temperature 90(2)
_diffrn_measured_fraction_theta_full 0.977
_diffrn_measured_fraction_theta_max 0.977
_diffrn_measurement_device_type 'Bruker APEX DUO'
_diffrn_measurement_method 'area detector'
_diffrn_radiation_monochromator graphite
_diffrn_radiation_source 'fine-focus sealed tube'
_diffrn_radiation_type MoK\a
_diffrn_radiation_wavelength 0.71073
_diffrn_reflns_av_R_equivalents 0.0352
_diffrn_reflns_av_sigmaI/netI 0.0393
_diffrn_reflns_limit_h_max 26
_diffrn_reflns_limit_h_min -26
_diffrn_reflns_limit_k_max 26
_diffrn_reflns_limit_k_min -27
_diffrn_reflns_limit_l_max 27
_diffrn_reflns_limit_l_min -27
_diffrn_reflns_number 107574
_diffrn_reflns_theta_full 29.30
_diffrn_reflns_theta_max 29.30
_diffrn_reflns_theta_min 1.42
_exptl_absorpt_coefficient_mu 0.090
_exptl_absorpt_correction_T_max 1.015
_exptl_absorpt_correction_T_min 0.833
_exptl_absorpt_correction_type multi-scan
_exptl_absorpt_process_details 'SADABS (Sheldrick, 2008)'
_exptl_crystal_colour colourless
_exptl_crystal_density_diffrn 1.324
_exptl_crystal_density_method 'not measured'
_exptl_crystal_description tablet
_exptl_crystal_F_000 2640
_exptl_crystal_size_max 0.34
_exptl_crystal_size_mid 0.27
_exptl_crystal_size_min 0.17
_refine_diff_density_max 0.935
_refine_diff_density_min -0.615
_refine_diff_density_rms 0.112
_refine_ls_extinction_method none
_refine_ls_goodness_of_fit_ref 1.031
_refine_ls_hydrogen_treatment mixed
_refine_ls_matrix_type full
_refine_ls_number_parameters 1767
_refine_ls_number_reflns 33613
_refine_ls_number_restraints 2722
_refine_ls_restrained_S_all 0.991
_refine_ls_R_factor_all 0.1117
_refine_ls_R_factor_gt 0.0733
_refine_ls_shift/su_max 0.001
_refine_ls_shift/su_mean 0.000
_refine_ls_structure_factor_coef Fsqd
_refine_ls_weighting_details 'calc w=1/[\s^2^(Fo^2^)+(0.1378P)^2^+3.9423P] where P=(Fo^2^+2Fc^2^)/3'
_refine_ls_weighting_scheme calc
_refine_ls_wR_factor_gt 0.1964
_refine_ls_wR_factor_ref 0.2376
_reflns_number_gt 21826
_reflns_number_total 33613
_reflns_threshold_expression >2\s(I)
_cod_data_source_file c3ce41459k.txt
_cod_data_source_block mm151
_cod_depositor_comments
;
The following automatic conversions were performed:

data name '_chemical_melting_point' was changed to
'_chemical_melting_point_gt' since the value was specified as 'more
than' ('>') a certain temperature. The value '> 300 degC' was changed
to '573.15' -- it was converted from degrees Celsius(C) to
Kelvins(K).

Automatic conversion script
Id: cif_fix_values 6909 2019-04-08 15:41:33Z antanas 
;
_cod_original_cell_volume 6285.6(13)
_cod_database_code 7238858

loop_
_symmetry_equiv_pos_as_xyz
'x, y, z'
'-x, -y, -z'

loop_
_atom_site_label
_atom_site_type_symbol
_atom_site_fract_x
_atom_site_fract_y
_atom_site_fract_z
_atom_site_U_iso_or_equiv
_atom_site_adp_type
_atom_site_occupancy
_atom_site_symmetry_multiplicity
_atom_site_calc_flag
_atom_site_refinement_flags
_atom_site_disorder_assembly
_atom_site_disorder_group
H2O H 0.604(2) 0.1304(18) 0.5509(18) 0.047(9) Uiso 1 1 d . . .
H2BO H 0.500(2) 0.042(2) 0.573(2) 0.064(11) Uiso 1 1 d . . .
H6DO H 0.1137(19) 0.6364(17) 0.0409(17) 0.038(8) Uiso 1 1 d . . .
H2CO H 0.368(2) 0.8704(18) 0.8027(18) 0.047(9) Uiso 1 1 d . . .
H2DO H -0.255(2) 1.322(2) -0.676(2) 0.058(10) Uiso 1 1 d . . .
H6BO H 0.848(2) -0.657(2) 1.274(2) 0.058(10) Uiso 1 1 d . . .
H5CO H 0.007(2) 1.546(2) 0.072(2) 0.062(11) Uiso 1 1 d . . .
H6O H 0.271(3) 0.855(2) -0.139(2) 0.091(14) Uiso 1 1 d . . .
C74 C 0.37959(11) 0.51728(10) 0.15380(10) 0.0123(3) Uani 1 1 d U . .
C75 C 0.33385(12) 0.44061(10) 0.12531(10) 0.0137(3) Uani 1 1 d U . .
H2 H 0.2922 0.4225 0.0753 0.016 Uiso 1 1 calc R . .
C76 C 0.34853(11) 0.39011(10) 0.16938(10) 0.0127(3) Uani 1 1 d U . .
H3 H 0.3174 0.3381 0.1489 0.015 Uiso 1 1 calc R . .
C77 C 0.40879(11) 0.41560(10) 0.24349(10) 0.0124(3) Uani 1 1 d U . .
C78 C 0.45426(11) 0.49226(10) 0.27212(10) 0.0128(3) Uani 1 1 d U . .
C80 C 0.52077(11) 0.52958(10) 0.35216(10) 0.0129(3) Uani 1 1 d U . .
H6 H 0.5302 0.4931 0.3837 0.016 Uiso 1 1 calc R . .
C88 C 0.59974(11) 0.58194(10) 0.34537(10) 0.0139(3) Uani 1 1 d U . .
C93 C 0.67867(12) 0.58243(11) 0.37777(10) 0.0170(4) Uani 1 1 d U . .
H8 H 0.6878 0.5480 0.4080 0.020 Uiso 1 1 calc R . .
C92 C 0.74475(12) 0.63401(12) 0.36560(11) 0.0195(4) Uani 1 1 d U . .
H9 H 0.7987 0.6341 0.3869 0.023 Uiso 1 1 calc R . .
C91 C 0.73133(13) 0.68518(12) 0.32227(11) 0.0200(4) Uani 1 1 d U . .
H10 H 0.7765 0.7204 0.3146 0.024 Uiso 1 1 calc R . .
C90 C 0.65168(12) 0.68512(11) 0.28987(10) 0.0173(4) Uani 1 1 d U . .
H11 H 0.6428 0.7203 0.2606 0.021 Uiso 1 1 calc R . .
C89 C 0.58634(12) 0.63326(11) 0.30113(10) 0.0145(4) Uani 1 1 d U . .
C81 C 0.49546(11) 0.62397(10) 0.26958(10) 0.0130(3) Uani 1 1 d U . .
H13 H 0.4857 0.6603 0.2379 0.016 Uiso 1 1 calc R . .
C79 C 0.44033(11) 0.54275(10) 0.22783(10) 0.0122(3) Uani 1 1 d U . .
C83 C 0.47600(12) 0.63032(10) 0.33654(10) 0.0139(3) Uani 1 1 d U . .
C84 C 0.44570(12) 0.67855(11) 0.35350(10) 0.0166(4) Uani 1 1 d U . .
H16 H 0.4375 0.7135 0.3236 0.020 Uiso 1 1 calc R . .
C85 C 0.42716(13) 0.67513(12) 0.41566(11) 0.0211(4) Uani 1 1 d U . .
H17 H 0.4051 0.7071 0.4272 0.025 Uiso 1 1 calc R . .
C86 C 0.44099(13) 0.62508(12) 0.46023(11) 0.0211(4) Uani 1 1 d U . .
H18 H 0.4292 0.6236 0.5026 0.025 Uiso 1 1 calc R . .
C87 C 0.47221(12) 0.57698(11) 0.44287(10) 0.0177(4) Uani 1 1 d U . .
H19 H 0.4814 0.5427 0.4732 0.021 Uiso 1 1 calc R . .
C82 C 0.48977(11) 0.57947(10) 0.38101(10) 0.0136(3) Uani 1 1 d U . .
C102 C 0.38683(12) 0.29229(10) 0.25990(10) 0.0147(4) Uani 1 1 d U . .
H21A H 0.4001 0.2830 0.2180 0.018 Uiso 1 1 calc R . .
H21B H 0.3251 0.2732 0.2408 0.018 Uiso 1 1 calc R . .
C103 C 0.41915(12) 0.25364(10) 0.31980(10) 0.0138(3) Uani 1 1 d U . .
C104 C 0.50503(12) 0.26969(11) 0.35266(11) 0.0162(4) Uani 1 1 d U . .
H23 H 0.5428 0.3057 0.3378 0.019 Uiso 1 1 calc R . .
C105 C 0.53444(12) 0.23274(11) 0.40680(11) 0.0160(4) Uani 1 1 d U . .
H24 H 0.5925 0.2438 0.4292 0.019 Uiso 1 1 calc R . .
C106 C 0.47896(12) 0.17931(11) 0.42851(10) 0.0145(4) Uani 1 1 d U . .
C109 C 0.50937(12) 0.13897(11) 0.48611(10) 0.0157(4) Uani 1 1 d U . .
C107 C 0.39373(12) 0.16327(11) 0.39603(11) 0.0162(4) Uani 1 1 d U . .
H27 H 0.3559 0.1271 0.4107 0.019 Uiso 1 1 calc R . .
C108 C 0.36443(12) 0.20066(11) 0.34181(11) 0.0160(4) Uani 1 1 d U . .
H28 H 0.3064 0.1898 0.3197 0.019 Uiso 1 1 calc R . .
C94 C 0.30494(13) 0.54309(11) 0.03877(10) 0.0179(4) Uani 1 1 d U . .
H29Y H 0.2492 0.5175 0.0392 0.021 Uiso 1 1 calc R . .
H29Z H 0.3138 0.5066 0.0117 0.021 Uiso 1 1 calc R . .
C95 C 0.30764(12) 0.60728(11) 0.00030(10) 0.0170(4) Uani 1 1 d U . .
C96 C 0.34135(12) 0.61699(11) -0.05197(11) 0.0172(4) Uani 1 1 d U . .
H31 H 0.3649 0.5851 -0.0607 0.021 Uiso 1 1 calc R . .
C97 C 0.34028(12) 0.67341(11) -0.09098(11) 0.0175(4) Uani 1 1 d U . .
H32 H 0.3632 0.6800 -0.1264 0.021 Uiso 1 1 calc R . .
C98 C 0.30582(12) 0.72027(11) -0.07858(11) 0.0170(4) Uani 1 1 d U . .
C101 C 0.30894(13) 0.78110(12) -0.12040(11) 0.0199(4) Uani 1 1 d U . .
C99 C 0.27193(14) 0.71074(12) -0.02634(12) 0.0212(4) Uani 1 1 d U . .
H35 H 0.2478 0.7422 -0.0180 0.025 Uiso 1 1 calc R . .
C100 C 0.27404(14) 0.65479(12) 0.01311(11) 0.0212(4) Uani 1 1 d U . .
H36 H 0.2523 0.6489 0.0493 0.025 Uiso 1 1 calc R . .
C146 C 0.68852(17) 0.23996(16) 0.72888(16) 0.0396(6) Uani 1 1 d U . .
H37A H 0.6984 0.2918 0.7449 0.048 Uiso 1 1 calc R . .
H37B H 0.6922 0.2351 0.6808 0.048 Uiso 1 1 calc R . .
C147 C 0.75232(18) 0.21996(16) 0.78743(15) 0.0392(6) Uani 1 1 d U . .
H38A H 0.7652 0.1841 0.7641 0.047 Uiso 1 1 calc R . .
H38B H 0.8052 0.2650 0.8171 0.047 Uiso 1 1 calc R . .
C148 C 0.7088(2) 0.1850(2) 0.83563(17) 0.0487(7) Uani 1 1 d U . .
H39A H 0.7391 0.2160 0.8868 0.058 Uiso 1 1 calc R . .
H39B H 0.7057 0.1344 0.8381 0.058 Uiso 1 1 calc R . .
C149 C 0.6201(2) 0.1819(2) 0.79683(19) 0.0571(9) Uani 1 1 d U . .
H40A H 0.5772 0.1341 0.7971 0.069 Uiso 1 1 calc R . .
H40B H 0.6165 0.2235 0.8220 0.069 Uiso 1 1 calc R . .
C157 C 0.32685(18) 0.02398(17) 0.98042(19) 0.0456(7) Uani 1 1 d U A 1
H41A H 0.3338 0.0641 1.0168 0.055 Uiso 1 1 calc R A 1
H41B H 0.3283 0.0430 0.9354 0.055 Uiso 1 1 calc R A 1
C156 C 0.3956(2) -0.00275(19) 1.0144(2) 0.0549(9) Uani 1 1 d U A 1
H42A H 0.4495 0.0388 1.0491 0.066 Uiso 1 1 calc R A 1
H42B H 0.4043 -0.0263 0.9753 0.066 Uiso 1 1 calc R A 1
C155 C 0.35900(18) -0.05993(16) 1.05564(17) 0.0427(7) Uani 1 1 d U A 1
H43A H 0.3658 -0.1059 1.0465 0.051 Uiso 1 1 calc R A 1
H43B H 0.3870 -0.0391 1.1099 0.051 Uiso 1 1 calc R A 1
C154 C 0.26618(19) -0.07619(16) 1.02360(18) 0.0434(7) Uani 1 1 d U A 1
H44A H 0.2306 -0.1306 1.0068 0.052 Uiso 1 1 calc R A 1
H44B H 0.2535 -0.0564 1.0618 0.052 Uiso 1 1 calc R A 1
C150 C 0.06785(19) 0.64430(16) 0.27799(16) 0.0441(7) Uani 1 1 d U . .
H45A H 0.0490 0.6218 0.2254 0.053 Uiso 1 1 calc R . .
H45B H 0.0243 0.6157 0.2944 0.053 Uiso 1 1 calc R . .
C151 C 0.1505(2) 0.64378(17) 0.32619(18) 0.0475(7) Uani 1 1 d U . .
H46A H 0.1870 0.6526 0.3000 0.057 Uiso 1 1 calc R . .
H46B H 0.1423 0.5961 0.3428 0.057 Uiso 1 1 calc R . .
C152 C 0.18673(18) 0.70886(17) 0.39169(17) 0.0435(7) Uani 1 1 d U . .
H47A H 0.1644 0.6931 0.4288 0.052 Uiso 1 1 calc R . .
H47B H 0.2489 0.7305 0.4165 0.052 Uiso 1 1 calc R . .
C153 C 0.15617(17) 0.76352(15) 0.35331(16) 0.0384(6) Uani 1 1 d U . .
H48A H 0.1428 0.7906 0.3859 0.046 Uiso 1 1 calc R . .
H48B H 0.2000 0.8003 0.3417 0.046 Uiso 1 1 calc R . .
O28B O 0.0558(2) 0.54655(19) 0.43713(17) 0.0625(9) Uani 0.788(4) 1 d PDU B 1
C161 C 0.0627(3) 0.4826(3) 0.4058(2) 0.0483(10) Uani 0.788(4) 1 d PDU B 1
H49A H 0.0561 0.4838 0.3541 0.058 Uiso 0.788(4) 1 calc PR B 1
H49B H 0.0185 0.4353 0.4053 0.058 Uiso 0.788(4) 1 calc PR B 1
C160 C 0.1495(3) 0.4888(3) 0.4553(2) 0.0500(10) Uani 0.788(4) 1 d PDU B 1
H50A H 0.1492 0.4389 0.4561 0.060 Uiso 0.788(4) 1 calc PR B 1
H50B H 0.1918 0.5193 0.4384 0.060 Uiso 0.788(4) 1 calc PR B 1
C159 C 0.1668(5) 0.5264(4) 0.5308(3) 0.090(2) Uani 0.788(4) 1 d PDU B 1
H51A H 0.1516 0.4892 0.5605 0.108 Uiso 0.788(4) 1 calc PR B 1
H51B H 0.2269 0.5615 0.5586 0.108 Uiso 0.788(4) 1 calc PR B 1
C158 C 0.1122(4) 0.5676(3) 0.5143(2) 0.0644(14) Uani 0.788(4) 1 d PDU B 1
H52A H 0.0797 0.5560 0.5444 0.077 Uiso 0.788(4) 1 calc PR B 1
H52B H 0.1480 0.6220 0.5281 0.077 Uiso 0.788(4) 1 calc PR B 1
O28A O 0.0389(8) 0.4941(7) 0.4424(7) 0.0625(9) Uani 0.212(4) 1 d PDU B 2
C162 C 0.0802(10) 0.4545(9) 0.4199(8) 0.0483(10) Uani 0.212(4) 1 d PDU B 2
H49C H 0.0847 0.4667 0.3735 0.058 Uiso 0.212(4) 1 calc PR B 2
H49D H 0.0481 0.3999 0.4116 0.058 Uiso 0.212(4) 1 calc PR B 2
C163 C 0.1680(11) 0.4816(10) 0.4849(9) 0.0500(10) Uani 0.212(4) 1 d PDU B 2
H50C H 0.2100 0.4819 0.4671 0.060 Uiso 0.212(4) 1 calc PR B 2
H50D H 0.1674 0.4502 0.5223 0.060 Uiso 0.212(4) 1 calc PR B 2
C164 C 0.1860(12) 0.5621(11) 0.5170(14) 0.090(2) Uani 0.212(4) 1 d PDU B 2
H51C H 0.1898 0.5959 0.4819 0.108 Uiso 0.212(4) 1 calc PR B 2
H51D H 0.2350 0.5851 0.5662 0.108 Uiso 0.212(4) 1 calc PR B 2
C165 C 0.0992(12) 0.5301(12) 0.5213(9) 0.0644(14) Uani 0.212(4) 1 d PDU B 2
H52C H 0.0962 0.4933 0.5536 0.077 Uiso 0.212(4) 1 calc PR B 2
H52D H 0.0888 0.5704 0.5402 0.077 Uiso 0.212(4) 1 calc PR B 2
O16 O 0.42677(9) 0.37035(7) 0.29192(7) 0.0157(3) Uani 1 1 d U . .
O18 O 0.59122(9) 0.16073(9) 0.51586(8) 0.0210(3) Uani 1 1 d U . .
O17 O 0.46160(9) 0.08962(8) 0.50420(8) 0.0196(3) Uani 1 1 d U . .
O13 O 0.36985(9) 0.57110(7) 0.11400(7) 0.0157(3) Uani 1 1 d U . .
O15 O 0.35201(11) 0.79611(10) -0.15601(10) 0.0316(4) Uani 1 1 d U . .
O14 O 0.26516(12) 0.81693(10) -0.11606(10) 0.0307(4) Uani 1 1 d U . .
O25 O 0.60810(12) 0.18825(11) 0.72188(11) 0.0443(5) Uani 1 1 d U . .
O27B O 0.2556(8) -0.0126(8) 1.0041(11) 0.063(5) Uani 0.224(12) 1 d PU C 2
O27A O 0.25035(16) -0.0402(2) 0.9618(2) 0.0427(12) Uani 0.776(12) 1 d PU A 1
O26 O 0.08197(13) 0.72043(11) 0.28587(11) 0.0431(5) Uani 1 1 d U . .
C110 C 0.75360(11) -0.29014(10) 1.02212(10) 0.0123(3) Uani 1 1 d U . .
C111 C 0.81558(12) -0.23878(10) 1.00568(10) 0.0131(3) Uani 1 1 d U . .
H2B H 0.8702 -0.2372 1.0251 0.016 Uiso 1 1 calc R . .
C112 C 0.79790(11) -0.18932(10) 0.96059(10) 0.0133(3) Uani 1 1 d U . .
H3B H 0.8405 -0.1546 0.9496 0.016 Uiso 1 1 calc R . .
C113 C 0.71796(11) -0.19112(10) 0.93192(10) 0.0128(3) Uani 1 1 d U . .
C114 C 0.65616(11) -0.24192(10) 0.94910(10) 0.0123(3) Uani 1 1 d U . .
C116 C 0.56543(11) -0.25184(10) 0.92201(10) 0.0132(3) Uani 1 1 d U . .
H6B H 0.5533 -0.2159 0.8907 0.016 Uiso 1 1 calc R . .
C118 C 0.55187(11) -0.24461(10) 0.99231(10) 0.0136(3) Uani 1 1 d U . .
C123 C 0.52585(12) -0.19490(11) 1.01428(11) 0.0163(4) Uani 1 1 d U . .
H8B H 0.5155 -0.1601 0.9851 0.020 Uiso 1 1 calc R . .
C122 C 0.51502(13) -0.19661(12) 1.08006(11) 0.0206(4) Uani 1 1 d U . .
H9B H 0.4982 -0.1621 1.0961 0.025 Uiso 1 1 calc R . .
C121 C 0.52864(13) -0.24823(12) 1.12178(11) 0.0206(4) Uani 1 1 d U . .
H10B H 0.5205 -0.2493 1.1660 0.025 Uiso 1 1 calc R . .
C120 C 0.55432(12) -0.29885(11) 1.09965(10) 0.0164(4) Uani 1 1 d U . .
H11B H 0.5625 -0.3349 1.1279 0.020 Uiso 1 1 calc R . .
C119 C 0.56777(11) -0.29570(10) 1.03576(10) 0.0139(3) Uani 1 1 d U . .
C117 C 0.59716(11) -0.34507(10) 1.00355(10) 0.0132(3) Uani 1 1 d U . .
H13B H 0.6093 -0.3810 1.0348 0.016 Uiso 1 1 calc R . .
C115 C 0.67328(11) -0.29179(10) 0.99322(10) 0.0122(3) Uani 1 1 d U . .
C125 C 0.52779(11) -0.38349(11) 0.92459(10) 0.0139(3) Uani 1 1 d U . .
C126 C 0.48355(12) -0.45951(11) 0.89525(11) 0.0180(4) Uani 1 1 d U . .
H16B H 0.4954 -0.4938 0.9245 0.022 Uiso 1 1 calc R . .
C127 C 0.42076(13) -0.48524(12) 0.82151(12) 0.0216(4) Uani 1 1 d U . .
H17B H 0.3901 -0.5373 0.8008 0.026 Uiso 1 1 calc R . .
C128 C 0.40325(13) -0.43528(12) 0.77883(11) 0.0216(4) Uani 1 1 d U . .
H18B H 0.3605 -0.4532 0.7292 0.026 Uiso 1 1 calc R . .
C129 C 0.44824(12) -0.35848(12) 0.80849(10) 0.0174(4) Uani 1 1 d U . .
H19B H 0.4362 -0.3242 0.7793 0.021 Uiso 1 1 calc R . .
C124 C 0.51071(11) -0.33296(11) 0.88113(10) 0.0139(3) Uani 1 1 d U . .
C138 C 0.75244(12) -0.09398(11) 0.86595(11) 0.0171(4) Uani 1 1 d U . .
H21C H 0.7795 -0.1185 0.8467 0.021 Uiso 1 1 calc R . .
H21D H 0.7966 -0.0548 0.9106 0.021 Uiso 1 1 calc R . .
C139 C 0.70885(12) -0.05965(10) 0.80726(10) 0.0147(4) Uani 1 1 d U . .
C140 C 0.62392(12) -0.07574(11) 0.78216(11) 0.0168(4) Uani 1 1 d U . .
H23B H 0.5913 -0.1083 0.8036 0.020 Uiso 1 1 calc R . .
C141 C 0.58678(12) -0.04401(11) 0.72543(11) 0.0169(4) Uani 1 1 d U . .
H24B H 0.5288 -0.0555 0.7079 0.020 Uiso 1 1 calc R . .
C142 C 0.63489(12) 0.00453(11) 0.69461(10) 0.0149(4) Uani 1 1 d U . .
C145 C 0.59758(12) 0.03866(11) 0.63350(11) 0.0165(4) Uani 1 1 d U . .
C143 C 0.72043(12) 0.02150(11) 0.72039(11) 0.0164(4) Uani 1 1 d U . .
H27B H 0.7534 0.0549 0.6997 0.020 Uiso 1 1 calc R . .
C144 C 0.75672(12) -0.01057(11) 0.77609(11) 0.0168(4) Uani 1 1 d U . .
H28B H 0.8147 0.0008 0.7934 0.020 Uiso 1 1 calc R . .
C130 C 0.84577(12) -0.34060(11) 1.09727(10) 0.0147(4) Uani 1 1 d U . .
H29A H 0.8871 -0.2914 1.1307 0.018 Uiso 1 1 calc R . .
H29B H 0.8634 -0.3491 1.0582 0.018 Uiso 1 1 calc R . .
C131 C 0.84128(12) -0.40129(11) 1.14073(10) 0.0153(4) Uani 1 1 d U . .
C136 C 0.80911(13) -0.40618(12) 1.19391(11) 0.0199(4) Uani 1 1 d U . .
H31B H 0.7903 -0.3705 1.2031 0.024 Uiso 1 1 calc R . .
C135 C 0.80456(13) -0.46287(12) 1.23325(11) 0.0208(4) Uani 1 1 d U . .
H32B H 0.7824 -0.4660 1.2690 0.025 Uiso 1 1 calc R . .
C134 C 0.83279(12) -0.51544(11) 1.22010(11) 0.0180(4) Uani 1 1 d U . .
C137 C 0.82192(13) -0.57876(12) 1.25881(11) 0.0204(4) Uani 1 1 d U . .
C133 C 0.86540(13) -0.51061(12) 1.16756(12) 0.0206(4) Uani 1 1 d U . .
H35B H 0.8851 -0.5458 1.1588 0.025 Uiso 1 1 calc R . .
C132 C 0.86894(13) -0.45412(12) 1.12802(11) 0.0191(4) Uani 1 1 d U . .
H36B H 0.8905 -0.4514 1.0918 0.023 Uiso 1 1 calc R . .
O22 O 0.69209(8) -0.14725(8) 0.88507(8) 0.0159(3) Uani 1 1 d U . .
O24 O 0.51557(9) 0.01534(9) 0.60687(8) 0.0199(3) Uani 1 1 d U . .
O23 O 0.64184(9) 0.08506(8) 0.60990(8) 0.0209(3) Uani 1 1 d U . .
O19 O 0.76324(8) -0.34235(7) 1.06397(7) 0.0145(3) Uani 1 1 d U . .
O21 O 0.77837(11) -0.59300(10) 1.29343(10) 0.0316(4) Uani 1 1 d U . .
O20 O 0.86007(11) -0.61937(10) 1.25105(9) 0.0276(4) Uani 1 1 d U . .
C40 C 0.21722(11) 1.31004(10) 0.42596(10) 0.0119(3) Uani 1 1 d U . .
C39 C 0.29739(11) 1.31200(10) 0.45580(10) 0.0126(3) Uani 1 1 d U . .
H2C H 0.3401 1.3456 0.4441 0.015 Uiso 1 1 calc R . .
C38 C 0.31481(11) 1.26410(10) 0.50326(10) 0.0130(3) Uani 1 1 d U . .
H3C H 0.3695 1.2656 0.5238 0.016 Uiso 1 1 calc R . .
C37 C 0.25256(11) 1.21451(10) 0.52040(9) 0.0116(3) Uani 1 1 d U . .
C42 C 0.17213(11) 1.21240(10) 0.48970(9) 0.0114(3) Uani 1 1 d U . .
C44 C 0.09510(11) 1.15910(10) 0.49909(10) 0.0125(3) Uani 1 1 d U . .
H6C H 0.1072 1.1243 0.5319 0.015 Uiso 1 1 calc R . .
C52 C 0.02808(11) 1.11891(11) 0.42001(10) 0.0134(3) Uani 1 1 d U . .
C53 C -0.01469(12) 1.04254(11) 0.39199(11) 0.0162(4) Uani 1 1 d U . .
H8C H -0.0029 1.0092 0.4227 0.019 Uiso 1 1 calc R . .
C54 C -0.07546(13) 1.01517(12) 0.31792(11) 0.0199(4) Uani 1 1 d U . .
H9C H -0.1046 0.9629 0.2982 0.024 Uiso 1 1 calc R . .
C55 C -0.09346(12) 1.06384(12) 0.27300(11) 0.0203(4) Uani 1 1 d U . .
H10C H -0.1349 1.0447 0.2229 0.024 Uiso 1 1 calc R . .
C56 C -0.05080(12) 1.14073(11) 0.30136(10) 0.0165(4) Uani 1 1 d U . .
H11C H -0.0635 1.1740 0.2710 0.020 Uiso 1 1 calc R . .
C51 C 0.01045(11) 1.16810(11) 0.37438(10) 0.0135(3) Uani 1 1 d U . .
C43 C 0.06396(11) 1.25016(10) 0.41393(10) 0.0129(3) Uani 1 1 d U . .
H13C H 0.0522 1.2851 0.3812 0.015 Uiso 1 1 calc R . .
C41 C 0.15481(11) 1.26039(10) 0.44332(9) 0.0121(3) Uani 1 1 d U . .
C45 C 0.04793(11) 1.25851(10) 0.48272(10) 0.0132(3) Uani 1 1 d U . .
C50 C 0.02008(12) 1.30815(11) 0.50156(11) 0.0175(4) Uani 1 1 d U . .
H16C H 0.0096 1.3418 0.4708 0.021 Uiso 1 1 calc R . .
C49 C 0.00764(13) 1.30808(12) 0.56663(11) 0.0210(4) Uani 1 1 d U . .
H17C H -0.0099 1.3428 0.5809 0.025 Uiso 1 1 calc R . .
C48 C 0.02100(13) 1.25705(12) 0.61049(11) 0.0204(4) Uani 1 1 d U . .
H18C H 0.0116 1.2567 0.6541 0.025 Uiso 1 1 calc R . .
C47 C 0.04809(12) 1.20646(11) 0.59074(10) 0.0168(4) Uani 1 1 d U . .
H19C H 0.0560 1.1711 0.6201 0.020 Uiso 1 1 calc R . .
C46 C 0.06331(11) 1.20844(10) 0.52783(10) 0.0135(3) Uani 1 1 d U . .
C57 C 0.34579(11) 1.16836(10) 0.60032(10) 0.0137(3) Uani 1 1 d U . .
H21E H 0.3860 1.2191 0.6308 0.016 Uiso 1 1 calc R . .
H21F H 0.3638 1.1573 0.5624 0.016 Uiso 1 1 calc R . .
C58 C 0.34424(12) 1.11220(10) 0.64888(10) 0.0145(4) Uani 1 1 d U . .
C59 C 0.39225(14) 1.07340(13) 0.65388(13) 0.0246(5) Uani 1 1 d U . .
H23C H 0.4259 1.0833 0.6273 0.030 Uiso 1 1 calc R . .
C60 C 0.39170(15) 1.02005(13) 0.69749(13) 0.0265(5) Uani 1 1 d U . .
H24C H 0.4249 0.9938 0.7006 0.032 Uiso 1 1 calc R . .
C61 C 0.34239(12) 1.00529(11) 0.73654(11) 0.0177(4) Uani 1 1 d U . .
C65 C 0.33578(13) 0.94506(12) 0.77912(11) 0.0198(4) Uani 1 1 d U . .
C62 C 0.29677(13) 1.04605(11) 0.73403(11) 0.0188(4) Uani 1 1 d U . .
H27C H 0.2652 1.0378 0.7625 0.023 Uiso 1 1 calc R . .
C63 C 0.29705(13) 1.09891(11) 0.69004(11) 0.0189(4) Uani 1 1 d U . .
H28C H 0.2650 1.1261 0.6880 0.023 Uiso 1 1 calc R . .
C66 C 0.25291(12) 1.40391(11) 0.35737(11) 0.0171(4) Uani 1 1 d U . .
H29C H 0.2776 1.3773 0.3372 0.021 Uiso 1 1 calc R . .
H29D H 0.2987 1.4426 0.4017 0.021 Uiso 1 1 calc R . .
C67 C 0.21111(12) 1.43973(10) 0.29948(10) 0.0141(4) Uani 1 1 d U . .
C72 C 0.12623(12) 1.42356(11) 0.27375(11) 0.0172(4) Uani 1 1 d U . .
H31C H 0.0929 1.3899 0.2940 0.021 Uiso 1 1 calc R . .
C71 C 0.09024(13) 1.45674(11) 0.21832(11) 0.0172(4) Uani 1 1 d U . .
H32C H 0.0323 1.4455 0.2005 0.021 Uiso 1 1 calc R . .
C70 C 0.13954(12) 1.50649(11) 0.18897(10) 0.0143(4) Uani 1 1 d U . .
C73 C 0.10344(13) 1.54200(11) 0.12965(11) 0.0169(4) Uani 1 1 d U . .
C69 C 0.22488(13) 1.52316(11) 0.21544(11) 0.0170(4) Uani 1 1 d U . .
H35C H 0.2586 1.5572 0.1958 0.020 Uiso 1 1 calc R . .
C68 C 0.26004(12) 1.48981(11) 0.27043(11) 0.0168(4) Uani 1 1 d U . .
H36C H 0.3181 1.5012 0.2885 0.020 Uiso 1 1 calc R . .
O7 O 0.26284(8) 1.16432(7) 0.56485(7) 0.0139(3) Uani 1 1 d U . .
O8 O 0.38106(12) 0.90983(10) 0.77871(10) 0.0323(4) Uani 1 1 d U . .
O9 O 0.28994(11) 0.92976(9) 0.81200(9) 0.0287(4) Uani 1 1 d U . .
O10 O 0.19245(8) 1.35306(8) 0.37756(7) 0.0152(3) Uani 1 1 d U . .
O12 O 0.02159(9) 1.51993(9) 0.10357(8) 0.0215(3) Uani 1 1 d U . .
O11 O 0.14782(10) 1.58925(9) 0.10683(9) 0.0249(3) Uani 1 1 d U . .
C1 C -0.09480(11) 0.91671(10) -0.25828(10) 0.0115(3) Uani 1 1 d U . .
C2 C -0.15631(11) 0.88778(10) -0.33161(10) 0.0119(3) Uani 1 1 d U . .
H2D H -0.1860 0.8353 -0.3500 0.014 Uiso 1 1 calc R . .
C3 C -0.17432(11) 0.93572(10) -0.37797(10) 0.0128(3) Uani 1 1 d U . .
H3D H -0.2164 0.9153 -0.4277 0.015 Uiso 1 1 calc R . .
C4 C -0.13184(12) 1.01272(10) -0.35268(10) 0.0125(3) Uani 1 1 d U E .
C5 C -0.07002(11) 1.04196(10) -0.27915(10) 0.0116(3) Uani 1 1 d U . .
C7 C -0.01770(12) 1.12401(10) -0.23950(10) 0.0131(3) Uani 1 1 d U . .
H6D H -0.0304 1.1589 -0.2720 0.016 Uiso 1 1 calc R . .
C9 C 0.07454(12) 1.13701(10) -0.20848(10) 0.0134(3) Uani 1 1 d U . .
C14 C 0.13804(12) 1.19132(11) -0.22052(10) 0.0163(4) Uani 1 1 d U . .
H8D H 0.1265 1.2254 -0.2503 0.020 Uiso 1 1 calc R . .
C13 C 0.21946(12) 1.19528(11) -0.18819(11) 0.0186(4) Uani 1 1 d U . .
H9D H 0.2632 1.2321 -0.1964 0.022 Uiso 1 1 calc R . .
C12 C 0.23663(12) 1.14557(11) -0.14414(10) 0.0175(4) Uani 1 1 d U . .
H10D H 0.2917 1.1481 -0.1232 0.021 Uiso 1 1 calc R . .
C11 C 0.17302(12) 1.09188(11) -0.13067(10) 0.0154(4) Uani 1 1 d U . .
H11D H 0.1849 1.0587 -0.0998 0.018 Uiso 1 1 calc R . .
C10 C 0.09223(11) 1.08780(10) -0.16318(10) 0.0125(3) Uani 1 1 d U . .
C8 C 0.01623(11) 1.03394(10) -0.15400(10) 0.0127(3) Uani 1 1 d U . .
H13D H 0.0289 0.9990 -0.1216 0.015 Uiso 1 1 calc R . .
C6 C -0.05209(11) 0.99371(10) -0.23287(10) 0.0118(3) Uani 1 1 d U . .
C16 C -0.01592(11) 1.08204(10) -0.12453(10) 0.0130(3) Uani 1 1 d U . .
C17 C -0.02925(12) 1.08039(11) -0.06063(10) 0.0163(4) Uani 1 1 d U . .
H16D H -0.0166 1.0476 -0.0295 0.020 Uiso 1 1 calc R . .
C18 C -0.06135(13) 1.12724(12) -0.04244(11) 0.0204(4) Uani 1 1 d U . .
H17D H -0.0706 1.1264 0.0013 0.024 Uiso 1 1 calc R . .
C19 C -0.07986(13) 1.17516(12) -0.08814(11) 0.0198(4) Uani 1 1 d U . .
H18D H -0.1023 1.2064 -0.0757 0.024 Uiso 1 1 calc R . .
C20 C -0.06571(12) 1.17768(11) -0.15254(11) 0.0162(4) Uani 1 1 d U . .
H19D H -0.0773 1.2111 -0.1833 0.019 Uiso 1 1 calc R . .
C15 C -0.03443(11) 1.13051(10) -0.17047(10) 0.0135(3) Uani 1 1 d U . .
C29 C -0.21266(13) 1.02843(11) -0.47145(10) 0.0186(4) Uani 1 1 d U E .
H21G H -0.2676 1.0035 -0.4694 0.022 Uiso 1 1 calc R . .
H21H H -0.2028 0.9903 -0.4950 0.022 Uiso 1 1 calc R . .
C30 C -0.21434(13) 1.08677(12) -0.51688(11) 0.0187(4) Uani 1 1 d U . .
C31 C -0.16561(12) 1.10484(11) -0.55630(11) 0.0183(4) Uani 1 1 d U E .
H23D H -0.1305 1.0806 -0.5535 0.022 Uiso 1 1 calc R . .
C32 C -0.16746(12) 1.15772(12) -0.59973(11) 0.0182(4) Uani 1 1 d U . .
H24D H -0.1326 1.1705 -0.6253 0.022 Uiso 1 1 calc R D 1
C33B C -0.2003(14) 1.2133(12) -0.5852(12) 0.0157(5) Uani 0.122(3) 1 d PU E 2
C33A C -0.21984(17) 1.19167(14) -0.60577(14) 0.0157(5) Uani 0.878(3) 1 d PU E 1
C36B C -0.1986(17) 1.2690(14) -0.6305(14) 0.0203(6) Uani 0.122(3) 1 d PU E 2
C36A C -0.21623(19) 1.25024(16) -0.65015(15) 0.0203(6) Uani 0.878(3) 1 d PU E 1
C34B C -0.2313(12) 1.2063(11) -0.5319(11) 0.0221(5) Uani 0.122(3) 1 d PU E 2
H27' H -0.2527 1.2399 -0.5229 0.026 Uiso 0.122(3) 1 calc PR E 2
C34A C -0.27212(16) 1.17197(14) -0.56936(14) 0.0221(5) Uani 0.878(3) 1 d PU E 1
H27D H -0.3091 1.1946 -0.5742 0.026 Uiso 0.878(3) 1 calc PR E 1
C35B C -0.2311(13) 1.1492(11) -0.4905(11) 0.0203(5) Uani 0.122(3) 1 d PU E 2
H28' H -0.2413 1.1502 -0.4474 0.024 Uiso 0.122(3) 1 calc PR E 2
C35A C -0.26978(17) 1.11886(14) -0.52580(14) 0.0203(5) Uani 0.878(3) 1 d PU E 1
H28D H -0.3064 1.1044 -0.5020 0.024 Uiso 0.878(3) 1 calc PR E 1
C21 C -0.11513(12) 0.79534(10) -0.23715(10) 0.0144(4) Uani 1 1 d U . .
H29E H -0.1054 0.7837 -0.2807 0.017 Uiso 1 1 calc R . .
H29F H -0.1765 0.7771 -0.2534 0.017 Uiso 1 1 calc R . .
C22 C -0.08042(12) 0.75794(10) -0.17715(10) 0.0136(3) Uani 1 1 d U . .
C23 C -0.13356(12) 0.70563(11) -0.15289(10) 0.0152(4) Uani 1 1 d U . .
H31D H -0.1913 0.6956 -0.1726 0.018 Uiso 1 1 calc R . .
C24 C -0.10265(12) 0.66817(11) -0.10016(10) 0.0155(4) Uani 1 1 d U . .
H32D H -0.1390 0.6327 -0.0837 0.019 Uiso 1 1 calc R . .
C25 C -0.01789(12) 0.68280(10) -0.07149(10) 0.0135(3) Uani 1 1 d U . .
C28 C 0.01402(13) 0.64191(11) -0.01552(10) 0.0164(4) Uani 1 1 d U . .
C26 C 0.03601(12) 0.73548(11) -0.09538(10) 0.0158(4) Uani 1 1 d U . .
H35D H 0.0937 0.7452 -0.0759 0.019 Uiso 1 1 calc R . .
C27 C 0.00502(12) 0.77326(11) -0.14745(10) 0.0157(4) Uani 1 1 d U . .
H36D H 0.0417 0.8096 -0.1631 0.019 Uiso 1 1 calc R . .
O4 O -0.14661(9) 1.06233(8) -0.39676(7) 0.0161(3) Uani 1 1 d U . .
O5B O -0.2292(10) 1.3159(9) -0.6172(9) 0.0268(5) Uani 0.122(3) 1 d PU E 2
O5A O -0.26575(14) 1.28295(12) -0.65227(12) 0.0268(5) Uani 0.878(3) 1 d PU E 1
O6 O -0.16780(11) 1.26936(10) -0.67964(9) 0.0294(4) Uani 1 1 d U . .
O1 O -0.07379(8) 0.87407(7) -0.20798(7) 0.0146(3) Uani 1 1 d U . .
O2 O -0.03278(9) 0.59382(8) 0.00507(8) 0.0206(3) Uani 1 1 d U . .
O3 O 0.09490(9) 0.66144(9) 0.00980(9) 0.0227(3) Uani 1 1 d U . .

loop_
_atom_site_aniso_label
_atom_site_aniso_U_11
_atom_site_aniso_U_22
_atom_site_aniso_U_33
_atom_site_aniso_U_23
_atom_site_aniso_U_13
_atom_site_aniso_U_12
C74 0.0144(8) 0.0116(8) 0.0091(8) 0.0037(6) 0.0037(7) 0.0052(7)
C75 0.0146(8) 0.0136(9) 0.0091(8) 0.0016(7) 0.0023(7) 0.0051(7)
C76 0.0139(8) 0.0108(8) 0.0102(8) 0.0010(6) 0.0038(7) 0.0036(7)
C77 0.0140(8) 0.0113(8) 0.0097(8) 0.0042(6) 0.0036(7) 0.0047(7)
C78 0.0136(8) 0.0134(9) 0.0082(7) 0.0012(6) 0.0026(6) 0.0048(7)
C80 0.0144(8) 0.0107(8) 0.0083(8) 0.0010(6) 0.0013(6) 0.0037(7)
C88 0.0138(8) 0.0127(8) 0.0081(8) -0.0018(6) 0.0014(6) 0.0025(7)
C93 0.0162(9) 0.0173(9) 0.0105(8) -0.0014(7) 0.0010(7) 0.0053(7)
C92 0.0129(9) 0.0240(10) 0.0132(9) -0.0044(7) 0.0017(7) 0.0042(8)
C91 0.0174(9) 0.0205(10) 0.0130(9) -0.0023(7) 0.0059(7) 0.0003(8)
C90 0.0173(9) 0.0160(9) 0.0112(8) -0.0022(7) 0.0045(7) 0.0018(7)
C89 0.0170(9) 0.0137(9) 0.0077(8) -0.0007(6) 0.0033(7) 0.0036(7)
C81 0.0147(8) 0.0116(8) 0.0084(8) 0.0019(6) 0.0023(6) 0.0039(7)
C79 0.0143(8) 0.0111(8) 0.0097(8) 0.0023(6) 0.0042(7) 0.0049(7)
C83 0.0142(8) 0.0123(8) 0.0084(8) 0.0004(6) 0.0014(6) 0.0026(7)
C84 0.0184(9) 0.0128(9) 0.0130(8) 0.0012(7) 0.0027(7) 0.0053(7)
C85 0.0220(10) 0.0197(10) 0.0178(9) -0.0015(8) 0.0062(8) 0.0081(8)
C86 0.0246(10) 0.0242(11) 0.0140(9) 0.0009(8) 0.0094(8) 0.0091(9)
C87 0.0202(9) 0.0172(9) 0.0109(8) 0.0027(7) 0.0042(7) 0.0058(8)
C82 0.0134(8) 0.0116(8) 0.0083(8) 0.0002(6) 0.0008(6) 0.0021(7)
C102 0.0173(9) 0.0112(8) 0.0113(8) 0.0035(7) 0.0027(7) 0.0052(7)
C103 0.0166(9) 0.0120(8) 0.0105(8) 0.0027(6) 0.0033(7) 0.0062(7)
C104 0.0163(9) 0.0156(9) 0.0144(8) 0.0061(7) 0.0055(7) 0.0054(7)
C105 0.0149(8) 0.0167(9) 0.0143(8) 0.0049(7) 0.0043(7) 0.0065(7)
C106 0.0174(9) 0.0144(9) 0.0110(8) 0.0039(7) 0.0038(7) 0.0083(7)
C109 0.0197(9) 0.0154(9) 0.0119(8) 0.0040(7) 0.0053(7) 0.0089(7)
C107 0.0174(9) 0.0161(9) 0.0164(9) 0.0072(7) 0.0082(7) 0.0071(7)
C108 0.0156(9) 0.0159(9) 0.0154(9) 0.0051(7) 0.0050(7) 0.0071(7)
C94 0.0203(9) 0.0179(9) 0.0092(8) 0.0053(7) 0.0006(7) 0.0076(8)
C95 0.0189(9) 0.0176(9) 0.0111(8) 0.0067(7) 0.0028(7) 0.0080(8)
C96 0.0171(9) 0.0181(9) 0.0153(9) 0.0061(7) 0.0046(7) 0.0084(8)
C97 0.0159(9) 0.0208(10) 0.0150(9) 0.0070(7) 0.0059(7) 0.0076(8)
C98 0.0198(9) 0.0159(9) 0.0152(9) 0.0087(7) 0.0060(7) 0.0086(8)
C101 0.0221(10) 0.0219(10) 0.0173(9) 0.0110(8) 0.0077(8) 0.0112(8)
C99 0.0264(10) 0.0242(11) 0.0195(10) 0.0092(8) 0.0119(8) 0.0148(9)
C100 0.0264(10) 0.0250(11) 0.0177(9) 0.0113(8) 0.0123(8) 0.0132(9)
C146 0.0324(13) 0.0386(15) 0.0395(15) 0.0054(12) 0.0060(11) 0.0167(12)
C147 0.0410(15) 0.0396(15) 0.0304(13) 0.0030(11) 0.0034(11) 0.0231(13)
C148 0.0460(17) 0.059(2) 0.0331(14) 0.0048(14) 0.0088(13) 0.0235(15)
C149 0.0500(19) 0.070(2) 0.0492(19) 0.0142(17) 0.0232(16) 0.0210(18)
C157 0.0358(15) 0.0344(15) 0.0563(19) 0.0128(13) 0.0134(13) 0.0110(12)
C156 0.0408(16) 0.0485(19) 0.068(2) 0.0272(17) 0.0174(16) 0.0165(15)
C155 0.0446(16) 0.0345(15) 0.0408(15) 0.0083(12) 0.0126(13) 0.0145(13)
C154 0.0470(16) 0.0327(14) 0.0514(17) 0.0072(13) 0.0248(14) 0.0145(13)
C150 0.0413(15) 0.0363(15) 0.0354(14) -0.0083(12) 0.0097(12) 0.0060(12)
C151 0.0478(17) 0.0343(15) 0.0498(18) -0.0013(13) 0.0156(14) 0.0136(13)
C152 0.0343(14) 0.0423(16) 0.0389(15) -0.0018(12) 0.0074(12) 0.0107(12)
C153 0.0324(13) 0.0319(14) 0.0395(14) -0.0031(11) 0.0130(11) 0.0060(11)
O28B 0.077(2) 0.0524(19) 0.0535(17) 0.0067(15) 0.0177(15) 0.0347(18)
C161 0.059(2) 0.050(3) 0.0346(19) 0.0024(17) 0.0232(18) 0.0186(19)
C160 0.057(3) 0.050(2) 0.034(2) -0.007(2) 0.012(2) 0.0224(19)
C159 0.107(4) 0.121(5) 0.042(3) -0.017(3) 0.001(3) 0.081(4)
C158 0.082(3) 0.074(4) 0.040(2) -0.001(2) 0.018(2) 0.046(3)
O28A 0.077(2) 0.0524(19) 0.0535(17) 0.0067(15) 0.0177(15) 0.0347(18)
C162 0.059(2) 0.050(3) 0.0346(19) 0.0024(17) 0.0232(18) 0.0186(19)
C163 0.057(3) 0.050(2) 0.034(2) -0.007(2) 0.012(2) 0.0224(19)
C164 0.107(4) 0.121(5) 0.042(3) -0.017(3) 0.001(3) 0.081(4)
C165 0.082(3) 0.074(4) 0.040(2) -0.001(2) 0.018(2) 0.046(3)
O16 0.0207(7) 0.0098(6) 0.0091(6) 0.0023(5) 0.0009(5) 0.0046(5)
O18 0.0178(7) 0.0224(8) 0.0203(7) 0.0110(6) 0.0042(6) 0.0095(6)
O17 0.0209(7) 0.0219(7) 0.0184(7) 0.0117(6) 0.0086(6) 0.0106(6)
O13 0.0198(7) 0.0122(6) 0.0091(6) 0.0048(5) 0.0010(5) 0.0060(5)
O15 0.0387(10) 0.0382(10) 0.0365(9) 0.0281(8) 0.0251(8) 0.0240(8)
O14 0.0447(10) 0.0319(9) 0.0347(9) 0.0234(8) 0.0235(8) 0.0274(8)
O25 0.0347(10) 0.0415(11) 0.0437(11) 0.0075(9) 0.0066(9) 0.0138(9)
O27B 0.058(7) 0.042(7) 0.084(11) 0.009(7) 0.030(6) 0.017(5)
O27A 0.0334(14) 0.0364(18) 0.047(2) 0.0092(15) 0.0111(13) 0.0102(12)
O26 0.0453(11) 0.0394(11) 0.0312(10) 0.0040(8) 0.0077(9) 0.0139(9)
C110 0.0144(8) 0.0109(8) 0.0076(7) 0.0019(6) 0.0017(6) 0.0046(7)
C111 0.0132(8) 0.0120(8) 0.0110(8) 0.0014(6) 0.0038(7) 0.0037(7)
C112 0.0126(8) 0.0126(8) 0.0109(8) 0.0020(7) 0.0038(7) 0.0030(7)
C113 0.0149(8) 0.0124(8) 0.0088(8) 0.0018(6) 0.0032(7) 0.0053(7)
C114 0.0134(8) 0.0118(8) 0.0088(7) 0.0017(6) 0.0026(6) 0.0049(7)
C116 0.0133(8) 0.0134(8) 0.0098(8) 0.0028(6) 0.0027(7) 0.0050(7)
C118 0.0120(8) 0.0134(9) 0.0112(8) 0.0016(7) 0.0030(7) 0.0035(7)
C123 0.0151(9) 0.0156(9) 0.0158(9) 0.0021(7) 0.0058(7) 0.0053(7)
C122 0.0203(10) 0.0209(10) 0.0179(9) -0.0010(8) 0.0073(8) 0.0076(8)
C121 0.0204(10) 0.0232(10) 0.0149(9) 0.0000(8) 0.0085(8) 0.0054(8)
C120 0.0160(9) 0.0175(9) 0.0113(8) 0.0046(7) 0.0043(7) 0.0043(7)
C119 0.0108(8) 0.0144(9) 0.0106(8) 0.0008(7) 0.0025(6) 0.0019(7)
C117 0.0126(8) 0.0116(8) 0.0118(8) 0.0033(6) 0.0038(7) 0.0029(7)
C115 0.0128(8) 0.0117(8) 0.0084(7) 0.0018(6) 0.0030(6) 0.0034(7)
C125 0.0115(8) 0.0147(9) 0.0121(8) 0.0000(7) 0.0045(7) 0.0032(7)
C126 0.0156(9) 0.0157(9) 0.0207(9) 0.0017(8) 0.0079(8) 0.0048(7)
C127 0.0153(9) 0.0183(10) 0.0210(10) -0.0079(8) 0.0049(8) 0.0011(8)
C128 0.0159(9) 0.0246(11) 0.0141(9) -0.0059(8) 0.0021(7) 0.0037(8)
C129 0.0142(8) 0.0232(10) 0.0109(8) 0.0000(7) 0.0032(7) 0.0069(8)
C124 0.0115(8) 0.0160(9) 0.0109(8) 0.0009(7) 0.0033(7) 0.0044(7)
C138 0.0146(9) 0.0166(9) 0.0168(9) 0.0081(7) 0.0045(7) 0.0051(7)
C139 0.0177(9) 0.0114(8) 0.0118(8) 0.0037(7) 0.0031(7) 0.0063(7)
C140 0.0158(9) 0.0184(9) 0.0160(9) 0.0083(7) 0.0072(7) 0.0064(7)
C141 0.0147(9) 0.0187(9) 0.0170(9) 0.0069(7) 0.0048(7) 0.0086(7)
C142 0.0181(9) 0.0138(9) 0.0126(8) 0.0045(7) 0.0048(7) 0.0084(7)
C145 0.0177(9) 0.0170(9) 0.0136(8) 0.0032(7) 0.0043(7) 0.0089(7)
C143 0.0166(9) 0.0140(9) 0.0165(9) 0.0067(7) 0.0057(7) 0.0056(7)
C144 0.0134(8) 0.0151(9) 0.0176(9) 0.0059(7) 0.0039(7) 0.0043(7)
C130 0.0149(8) 0.0157(9) 0.0123(8) 0.0054(7) 0.0042(7) 0.0066(7)
C131 0.0144(8) 0.0163(9) 0.0107(8) 0.0056(7) 0.0014(7) 0.0057(7)
C136 0.0257(10) 0.0185(10) 0.0167(9) 0.0056(8) 0.0107(8) 0.0090(8)
C135 0.0240(10) 0.0214(10) 0.0170(9) 0.0070(8) 0.0099(8) 0.0083(8)
C134 0.0148(9) 0.0200(10) 0.0152(9) 0.0091(7) 0.0033(7) 0.0062(7)
C137 0.0188(9) 0.0215(10) 0.0185(9) 0.0103(8) 0.0048(8) 0.0090(8)
C133 0.0214(10) 0.0222(10) 0.0213(10) 0.0102(8) 0.0085(8) 0.0127(8)
C132 0.0200(9) 0.0239(10) 0.0181(9) 0.0105(8) 0.0099(8) 0.0120(8)
O22 0.0152(6) 0.0164(7) 0.0157(6) 0.0099(5) 0.0058(5) 0.0068(5)
O24 0.0188(7) 0.0245(8) 0.0192(7) 0.0108(6) 0.0069(6) 0.0128(6)
O23 0.0208(7) 0.0222(8) 0.0206(7) 0.0118(6) 0.0078(6) 0.0104(6)
O19 0.0114(6) 0.0149(7) 0.0132(6) 0.0072(5) 0.0021(5) 0.0044(5)
O21 0.0383(10) 0.0364(10) 0.0370(9) 0.0259(8) 0.0239(8) 0.0232(8)
O20 0.0345(9) 0.0281(9) 0.0291(8) 0.0189(7) 0.0153(7) 0.0194(7)
C40 0.0149(8) 0.0103(8) 0.0077(7) 0.0030(6) 0.0022(6) 0.0051(7)
C39 0.0123(8) 0.0131(8) 0.0091(8) 0.0025(6) 0.0031(6) 0.0036(7)
C38 0.0132(8) 0.0128(8) 0.0087(8) 0.0026(6) 0.0019(6) 0.0043(7)
C37 0.0144(8) 0.0108(8) 0.0066(7) 0.0020(6) 0.0022(6) 0.0048(7)
C42 0.0139(8) 0.0107(8) 0.0067(7) 0.0013(6) 0.0029(6) 0.0039(7)
C44 0.0135(8) 0.0124(8) 0.0095(8) 0.0038(6) 0.0038(6) 0.0046(7)
C52 0.0119(8) 0.0162(9) 0.0098(8) 0.0018(7) 0.0040(6) 0.0048(7)
C53 0.0154(9) 0.0148(9) 0.0161(9) 0.0010(7) 0.0068(7) 0.0044(7)
C54 0.0162(9) 0.0178(10) 0.0181(9) -0.0045(8) 0.0061(8) 0.0019(8)
C55 0.0146(9) 0.0250(11) 0.0119(8) -0.0037(8) 0.0021(7) 0.0037(8)
C56 0.0137(8) 0.0220(10) 0.0112(8) 0.0016(7) 0.0039(7) 0.0066(7)
C51 0.0108(8) 0.0175(9) 0.0097(8) 0.0016(7) 0.0029(7) 0.0052(7)
C43 0.0124(8) 0.0150(9) 0.0089(8) 0.0038(7) 0.0027(6) 0.0055(7)
C41 0.0132(8) 0.0130(8) 0.0072(7) 0.0024(6) 0.0025(6) 0.0048(7)
C45 0.0105(8) 0.0147(9) 0.0109(8) 0.0016(7) 0.0026(6) 0.0043(7)
C50 0.0166(9) 0.0181(9) 0.0170(9) 0.0039(7) 0.0058(7) 0.0082(8)
C49 0.0192(9) 0.0246(11) 0.0184(9) -0.0006(8) 0.0076(8) 0.0096(8)
C48 0.0202(10) 0.0250(11) 0.0148(9) 0.0007(8) 0.0086(8) 0.0078(8)
C47 0.0151(9) 0.0206(10) 0.0111(8) 0.0024(7) 0.0039(7) 0.0059(7)
C46 0.0110(8) 0.0148(9) 0.0100(8) 0.0015(7) 0.0023(6) 0.0033(7)
C57 0.0131(8) 0.0132(8) 0.0125(8) 0.0051(7) 0.0030(7) 0.0056(7)
C58 0.0147(8) 0.0136(9) 0.0105(8) 0.0042(7) 0.0021(7) 0.0047(7)
C59 0.0278(11) 0.0324(12) 0.0291(11) 0.0204(10) 0.0187(9) 0.0204(10)
C60 0.0307(12) 0.0319(12) 0.0320(12) 0.0195(10) 0.0182(10) 0.0223(10)
C61 0.0164(9) 0.0189(10) 0.0158(9) 0.0090(7) 0.0041(7) 0.0081(8)
C65 0.0199(9) 0.0220(10) 0.0187(9) 0.0116(8) 0.0074(8) 0.0104(8)
C62 0.0227(10) 0.0188(10) 0.0167(9) 0.0079(8) 0.0106(8) 0.0081(8)
C63 0.0232(10) 0.0166(9) 0.0185(9) 0.0065(8) 0.0096(8) 0.0091(8)
C66 0.0146(9) 0.0167(9) 0.0169(9) 0.0098(7) 0.0047(7) 0.0051(7)
C67 0.0168(9) 0.0115(8) 0.0114(8) 0.0053(7) 0.0034(7) 0.0058(7)
C72 0.0182(9) 0.0189(10) 0.0152(9) 0.0100(7) 0.0073(7) 0.0080(8)
C71 0.0182(9) 0.0190(10) 0.0161(9) 0.0077(7) 0.0067(7) 0.0100(8)
C70 0.0175(9) 0.0156(9) 0.0107(8) 0.0056(7) 0.0051(7) 0.0087(7)
C73 0.0219(9) 0.0185(9) 0.0132(8) 0.0067(7) 0.0073(7) 0.0116(8)
C69 0.0204(9) 0.0161(9) 0.0159(9) 0.0084(7) 0.0087(7) 0.0079(8)
C68 0.0147(9) 0.0171(9) 0.0165(9) 0.0076(7) 0.0053(7) 0.0058(7)
O7 0.0124(6) 0.0143(6) 0.0119(6) 0.0075(5) 0.0025(5) 0.0051(5)
O8 0.0406(10) 0.0387(10) 0.0390(10) 0.0291(8) 0.0239(8) 0.0292(9)
O9 0.0352(9) 0.0302(9) 0.0303(9) 0.0204(7) 0.0187(7) 0.0178(7)
O10 0.0147(6) 0.0161(7) 0.0146(6) 0.0093(5) 0.0051(5) 0.0070(5)
O12 0.0223(7) 0.0281(8) 0.0214(7) 0.0163(6) 0.0104(6) 0.0160(7)
O11 0.0232(8) 0.0299(9) 0.0251(8) 0.0194(7) 0.0108(6) 0.0132(7)
C1 0.0131(8) 0.0119(8) 0.0085(8) 0.0037(6) 0.0037(6) 0.0050(7)
C2 0.0138(8) 0.0105(8) 0.0095(8) 0.0024(6) 0.0041(7) 0.0043(7)
C3 0.0141(8) 0.0144(9) 0.0080(7) 0.0031(6) 0.0034(6) 0.0056(7)
C4 0.0163(8) 0.0122(8) 0.0110(8) 0.0060(7) 0.0061(7) 0.0075(7)
C5 0.0132(8) 0.0110(8) 0.0096(8) 0.0026(6) 0.0045(6) 0.0044(7)
C7 0.0165(8) 0.0110(8) 0.0096(8) 0.0026(6) 0.0050(7) 0.0045(7)
C9 0.0146(8) 0.0125(8) 0.0098(8) 0.0005(6) 0.0041(7) 0.0037(7)
C14 0.0198(9) 0.0143(9) 0.0089(8) 0.0004(7) 0.0046(7) 0.0033(7)
C13 0.0156(9) 0.0176(9) 0.0145(9) -0.0011(7) 0.0067(7) -0.0007(7)
C12 0.0135(8) 0.0198(10) 0.0126(8) -0.0026(7) 0.0029(7) 0.0038(7)
C11 0.0154(9) 0.0162(9) 0.0097(8) -0.0012(7) 0.0022(7) 0.0056(7)
C10 0.0142(8) 0.0115(8) 0.0083(7) 0.0007(6) 0.0038(6) 0.0033(7)
C8 0.0140(8) 0.0121(8) 0.0084(8) 0.0025(6) 0.0026(6) 0.0043(7)
C6 0.0132(8) 0.0124(8) 0.0077(7) 0.0029(6) 0.0031(6) 0.0045(7)
C16 0.0120(8) 0.0104(8) 0.0117(8) 0.0000(6) 0.0029(7) 0.0022(7)
C17 0.0155(9) 0.0174(9) 0.0105(8) 0.0018(7) 0.0031(7) 0.0044(7)
C18 0.0209(10) 0.0255(11) 0.0130(9) 0.0005(8) 0.0066(8) 0.0094(8)
C19 0.0211(10) 0.0207(10) 0.0163(9) -0.0009(8) 0.0066(8) 0.0098(8)
C20 0.0173(9) 0.0137(9) 0.0135(8) 0.0003(7) 0.0035(7) 0.0058(7)
C15 0.0126(8) 0.0110(8) 0.0114(8) -0.0005(6) 0.0032(7) 0.0018(7)
C29 0.0245(10) 0.0194(10) 0.0110(8) 0.0072(7) 0.0045(7) 0.0112(8)
C30 0.0254(10) 0.0190(10) 0.0138(9) 0.0077(7) 0.0074(8) 0.0125(8)
C31 0.0167(9) 0.0188(10) 0.0178(9) 0.0061(8) 0.0049(7) 0.0083(8)
C32 0.0171(9) 0.0224(10) 0.0172(9) 0.0086(8) 0.0089(7) 0.0085(8)
C33B 0.0211(13) 0.0129(13) 0.0122(12) 0.0045(8) 0.0059(10) 0.0074(10)
C33A 0.0211(13) 0.0129(13) 0.0122(12) 0.0045(8) 0.0059(10) 0.0074(10)
C36B 0.0229(15) 0.0192(16) 0.0167(15) 0.0079(10) 0.0060(12) 0.0089(12)
C36A 0.0229(15) 0.0192(16) 0.0167(15) 0.0079(10) 0.0060(12) 0.0089(12)
C34B 0.0282(13) 0.0238(13) 0.0235(12) 0.0111(10) 0.0132(10) 0.0176(11)
C34A 0.0282(13) 0.0238(13) 0.0235(12) 0.0111(10) 0.0132(10) 0.0176(11)
C35B 0.0283(13) 0.0215(12) 0.0191(12) 0.0106(10) 0.0142(10) 0.0141(11)
C35A 0.0283(13) 0.0215(12) 0.0191(12) 0.0106(10) 0.0142(10) 0.0141(11)
C21 0.0171(9) 0.0093(8) 0.0122(8) 0.0031(7) 0.0031(7) 0.0043(7)
C22 0.0180(9) 0.0111(8) 0.0100(8) 0.0032(6) 0.0036(7) 0.0069(7)
C23 0.0162(9) 0.0146(9) 0.0147(8) 0.0060(7) 0.0057(7) 0.0072(7)
C24 0.0180(9) 0.0158(9) 0.0129(8) 0.0063(7) 0.0067(7) 0.0070(7)
C25 0.0188(9) 0.0134(9) 0.0097(8) 0.0046(7) 0.0054(7) 0.0088(7)
C28 0.0208(9) 0.0179(9) 0.0109(8) 0.0059(7) 0.0054(7) 0.0100(8)
C26 0.0147(8) 0.0155(9) 0.0135(8) 0.0051(7) 0.0032(7) 0.0056(7)
C27 0.0172(9) 0.0143(9) 0.0115(8) 0.0051(7) 0.0039(7) 0.0046(7)
O4 0.0227(7) 0.0139(7) 0.0102(6) 0.0059(5) 0.0041(5) 0.0090(6)
O5B 0.0363(12) 0.0265(11) 0.0297(11) 0.0201(9) 0.0177(9) 0.0208(9)
O5A 0.0363(12) 0.0265(11) 0.0297(11) 0.0201(9) 0.0177(9) 0.0208(9)
O6 0.0368(9) 0.0328(9) 0.0326(9) 0.0222(8) 0.0214(8) 0.0209(8)
O1 0.0192(7) 0.0098(6) 0.0079(6) 0.0028(5) 0.0004(5) 0.0048(5)
O2 0.0228(7) 0.0245(8) 0.0193(7) 0.0142(6) 0.0099(6) 0.0131(6)
O3 0.0190(7) 0.0258(8) 0.0236(8) 0.0166(6) 0.0069(6) 0.0112(6)

loop_
_atom_type_symbol
_atom_type_description
_atom_type_scat_dispersion_real
_atom_type_scat_dispersion_imag
_atom_type_scat_source
C C 0.0033 0.0016 'International Tables Vol C Tables 4.2.6.8 and 6.1.1.4'
H H 0.0000 0.0000 'International Tables Vol C Tables 4.2.6.8 and 6.1.1.4'
O O 0.0106 0.0060 'International Tables Vol C Tables 4.2.6.8 and 6.1.1.4'

loop_
_geom_angle_atom_site_label_1
_geom_angle_atom_site_label_2
_geom_angle_atom_site_label_3
_geom_angle
O13 C74 C75 124.71(16)
O13 C74 C79 116.63(16)
C75 C74 C79 118.65(16)
C74 C75 C76 120.85(16)
C74 C75 H2 119.6
C76 C75 H2 119.6
C75 C76 C77 120.46(17)
C75 C76 H3 119.8
C77 C76 H3 119.8
O16 C77 C78 116.40(15)
O16 C77 C76 124.88(16)
C78 C77 C76 118.71(16)
C77 C78 C79 120.85(16)
C77 C78 C80 125.56(16)
C79 C78 C80 113.57(16)
C82 C80 C88 106.18(15)
C82 C80 C78 104.74(14)
C88 C80 C78 105.48(14)
C82 C80 H6 113.2
C88 C80 H6 113.2
C78 C80 H6 113.2
C93 C88 C89 120.27(18)
C93 C88 C80 126.63(17)
C89 C88 C80 113.10(16)
C88 C93 C92 119.57(18)
C88 C93 H8 120.2
C92 C93 H8 120.2
C91 C92 C93 119.93(18)
C91 C92 H9 120.0
C93 C92 H9 120.0
C92 C91 C90 120.59(19)
C92 C91 H10 119.7
C90 C91 H10 119.7
C89 C90 C91 119.19(19)
C89 C90 H11 120.4
C91 C90 H11 120.4
C90 C89 C88 120.44(18)
C90 C89 C81 126.62(17)
C88 C89 C81 112.94(16)
C83 C81 C79 104.85(15)
C83 C81 C89 106.05(14)
C79 C81 C89 106.13(15)
C83 C81 H13 113.0
C79 C81 H13 113.0
C89 C81 H13 113.0
C78 C79 C74 120.46(17)
C78 C79 C81 112.90(15)
C74 C79 C81 126.61(16)
C84 C83 C82 120.98(17)
C84 C83 C81 126.02(16)
C82 C83 C81 112.98(16)
C83 C84 C85 119.07(18)
C83 C84 H16 120.5
C85 C84 H16 120.5
C86 C85 C84 120.29(19)
C86 C85 H17 119.9
C84 C85 H17 119.9
C85 C86 C87 120.14(19)
C85 C86 H18 119.9
C87 C86 H18 119.9
C82 C87 C86 119.88(18)
C82 C87 H19 120.1
C86 C87 H19 120.1
C87 C82 C83 119.63(17)
C87 C82 C80 127.03(17)
C83 C82 C80 113.30(16)
O16 C102 C103 107.69(14)
O16 C102 H21A 110.2
C103 C102 H21A 110.2
O16 C102 H21B 110.2
C103 C102 H21B 110.2
H21A C102 H21B 108.5
C108 C103 C104 119.54(17)
C108 C103 C102 120.52(17)
C104 C103 C102 119.91(17)
C105 C104 C103 119.83(18)
C105 C104 H23 120.1
C103 C104 H23 120.1
C104 C105 C106 120.32(17)
C104 C105 H24 119.8
C106 C105 H24 119.8
C107 C106 C105 119.99(17)
C107 C106 C109 119.02(17)
C105 C106 C109 120.99(17)
O17 C109 O18 123.29(17)
O17 C109 C106 122.45(17)
O18 C109 C106 114.26(17)
C108 C107 C106 119.54(18)
C108 C107 H27 120.2
C106 C107 H27 120.2
C103 C108 C107 120.78(18)
C103 C108 H28 119.6
C107 C108 H28 119.6
O13 C94 C95 109.08(16)
O13 C94 H29Y 109.9
C95 C94 H29Y 109.9
O13 C94 H29Z 109.9
C95 C94 H29Z 109.9
H29Y C94 H29Z 108.3
C100 C95 C96 119.56(17)
C100 C95 C94 121.42(18)
C96 C95 C94 118.95(18)
C97 C96 C95 119.82(18)
C97 C96 H31 120.1
C95 C96 H31 120.1
C96 C97 C98 120.43(18)
C96 C97 H32 119.8
C98 C97 H32 119.8
C97 C98 C99 119.97(17)
C97 C98 C101 117.86(18)
C99 C98 C101 122.15(18)
O15 C101 O14 123.54(19)
O15 C101 C98 120.28(19)
O14 C101 C98 116.17(18)
C100 C99 C98 119.34(19)
C100 C99 H35 120.3
C98 C99 H35 120.3
C99 C100 C95 120.86(19)
C99 C100 H36 119.6
C95 C100 H36 119.6
O25 C146 C147 105.5(2)
O25 C146 H37A 110.6
C147 C146 H37A 110.6
O25 C146 H37B 110.6
C147 C146 H37B 110.6
H37A C146 H37B 108.8
C148 C147 C146 103.7(2)
C148 C147 H38A 111.0
C146 C147 H38A 111.0
C148 C147 H38B 111.0
C146 C147 H38B 111.0
H38A C147 H38B 109.0
C147 C148 C149 104.7(2)
C147 C148 H39A 110.8
C149 C148 H39A 110.8
C147 C148 H39B 110.8
C149 C148 H39B 110.8
H39A C148 H39B 108.9
O25 C149 C148 105.1(3)
O25 C149 H40A 110.7
C148 C149 H40A 110.7
O25 C149 H40B 110.7
C148 C149 H40B 110.7
H40A C149 H40B 108.8
O27A C157 C156 104.8(3)
O27A C157 H41A 110.8
C156 C157 H41A 110.8
O27A C157 H41B 110.8
C156 C157 H41B 110.8
H41A C157 H41B 108.9
C157 C156 C155 101.9(3)
C157 C156 H42A 111.4
C155 C156 H42A 111.4
C157 C156 H42B 111.4
C155 C156 H42B 111.4
H42A C156 H42B 109.3
C154 C155 C156 104.7(2)
C154 C155 H43A 110.8
C156 C155 H43A 110.8
C154 C155 H43B 110.8
C156 C155 H43B 110.8
H43A C155 H43B 108.9
O27A C154 C155 106.7(2)
O27A C154 H44A 110.4
C155 C154 H44A 110.4
O27A C154 H44B 110.4
C155 C154 H44B 110.4
H44A C154 H44B 108.6
O26 C150 C151 106.3(2)
O26 C150 H45A 110.5
C151 C150 H45A 110.5
O26 C150 H45B 110.5
C151 C150 H45B 110.5
H45A C150 H45B 108.7
C150 C151 C152 101.6(2)
C150 C151 H46A 111.4
C152 C151 H46A 111.4
C150 C151 H46B 111.4
C152 C151 H46B 111.4
H46A C151 H46B 109.3
C153 C152 C151 102.0(2)
C153 C152 H47A 111.4
C151 C152 H47A 111.4
C153 C152 H47B 111.4
C151 C152 H47B 111.4
H47A C152 H47B 109.2
O26 C153 C152 106.8(2)
O26 C153 H48A 110.4
C152 C153 H48A 110.4
O26 C153 H48B 110.4
C152 C153 H48B 110.4
H48A C153 H48B 108.6
C158 O28B C161 106.2(3)
O28B C161 C160 106.7(3)
O28B C161 H49A 110.4
C160 C161 H49A 110.4
O28B C161 H49B 110.4
C160 C161 H49B 110.4
H49A C161 H49B 108.6
C159 C160 C161 103.1(4)
C159 C160 H50A 111.1
C161 C160 H50A 111.1
C159 C160 H50B 111.1
C161 C160 H50B 111.1
H50A C160 H50B 109.1
C158 C159 C160 104.6(4)
C158 C159 H51A 110.8
C160 C159 H51A 110.8
C158 C159 H51B 110.8
C160 C159 H51B 110.8
H51A C159 H51B 108.9
O28B C158 C159 110.4(4)
O28B C158 H52A 109.6
C159 C158 H52A 109.6
O28B C158 H52B 109.6
C159 C158 H52B 109.6
H52A C158 H52B 108.1
C162 O28A C165 101.8(11)
O28A C162 C163 105.5(10)
O28A C162 H49C 110.6
C163 C162 H49C 110.6
O28A C162 H49D 110.6
C163 C162 H49D 110.6
H49C C162 H49D 108.8
C162 C163 C164 102.0(12)
C162 C163 H50C 111.4
C164 C163 H50C 111.4
C162 C163 H50D 111.4
C164 C163 H50D 111.4
H50C C163 H50D 109.2
C163 C164 C165 89.3(13)
C163 C164 H51C 113.8
C165 C164 H51C 113.8
C163 C164 H51D 113.8
C165 C164 H51D 113.8
H51C C164 H51D 111.0
O28A C165 C164 102.4(13)
O28A C165 H52C 111.3
C164 C165 H52C 111.3
O28A C165 H52D 111.3
C164 C165 H52D 111.3
H52C C165 H52D 109.2
C77 O16 C102 115.86(14)
C109 O18 H2O 107.8(19)
C74 O13 C94 115.25(14)
C101 O14 H6O 113(3)
C146 O25 C149 104.9(2)
C157 O27A C154 105.4(3)
C150 O26 C153 109.3(2)
O19 C110 C111 125.49(16)
O19 C110 C115 115.32(16)
C111 C110 C115 119.17(16)
C110 C111 C112 120.55(17)
C110 C111 H2B 119.7
C112 C111 H2B 119.7
C113 C112 C111 120.13(17)
C113 C112 H3B 119.9
C111 C112 H3B 119.9
O22 C113 C112 125.58(17)
O22 C113 C114 115.05(16)
C112 C113 C114 119.35(16)
C113 C114 C115 120.63(16)
C113 C114 C116 126.20(16)
C115 C114 C116 113.14(16)
C124 C116 C118 105.88(15)
C124 C116 C114 105.54(15)
C118 C116 C114 105.51(14)
C124 C116 H6B 113.1
C118 C116 H6B 113.1
C114 C116 H6B 113.1
C123 C118 C119 120.40(17)
C123 C118 C116 126.54(17)
C119 C118 C116 113.05(16)
C118 C123 C122 119.22(18)
C118 C123 H8B 120.4
C122 C123 H8B 120.4
C121 C122 C123 120.28(19)
C121 C122 H9B 119.9
C123 C122 H9B 119.9
C122 C121 C120 120.77(18)
C122 C121 H10B 119.6
C120 C121 H10B 119.6
C119 C120 C121 119.08(18)
C119 C120 H11B 120.5
C121 C120 H11B 120.5
C120 C119 C118 120.18(18)
C120 C119 C117 126.75(17)
C118 C119 C117 113.04(16)
C119 C117 C115 105.92(15)
C119 C117 C125 105.33(14)
C115 C117 C125 105.36(14)
C119 C117 H13B 113.2
C115 C117 H13B 113.2
C125 C117 H13B 113.2
C114 C115 C110 120.15(17)
C114 C115 C117 113.20(16)
C110 C115 C117 126.64(16)
C126 C125 C124 120.36(17)
C126 C125 C117 126.71(17)
C124 C125 C117 112.94(16)
C125 C126 C127 119.11(19)
C125 C126 H16B 120.4
C127 C126 H16B 120.4
C128 C127 C126 120.51(19)
C128 C127 H17B 119.7
C126 C127 H17B 119.7
C127 C128 C129 120.29(18)
C127 C128 H18B 119.9
C129 C128 H18B 119.9
C124 C129 C128 119.27(19)
C124 C129 H19B 120.4
C128 C129 H19B 120.4
C129 C124 C125 120.46(18)
C129 C124 C116 126.22(17)
C125 C124 C116 113.32(16)
O22 C138 C139 108.93(15)
O22 C138 H21C 109.9
C139 C138 H21C 109.9
O22 C138 H21D 109.9
C139 C138 H21D 109.9
H21C C138 H21D 108.3
C140 C139 C144 119.48(17)
C140 C139 C138 123.12(17)
C144 C139 C138 117.39(17)
C139 C140 C141 120.04(18)
C139 C140 H23B 120.0
C141 C140 H23B 120.0
C142 C141 C140 120.02(17)
C142 C141 H24B 120.0
C140 C141 H24B 120.0
C141 C142 C143 120.03(17)
C141 C142 C145 121.72(17)
C143 C142 C145 118.24(17)
O23 C145 O24 123.48(17)
O23 C145 C142 121.03(17)
O24 C145 C142 115.48(17)
C144 C143 C142 119.73(18)
C144 C143 H27B 120.1
C142 C143 H27B 120.1
C143 C144 C139 120.69(18)
C143 C144 H28B 119.7
C139 C144 H28B 119.7
O19 C130 C131 107.56(15)
O19 C130 H29A 110.2
C131 C130 H29A 110.2
O19 C130 H29B 110.2
C131 C130 H29B 110.2
H29A C130 H29B 108.5
C132 C131 C136 118.98(17)
C132 C131 C130 120.02(17)
C136 C131 C130 121.00(18)
C135 C136 C131 120.52(19)
C135 C136 H31B 119.7
C131 C136 H31B 119.7
C136 C135 C134 119.92(19)
C136 C135 H32B 120.0
C134 C135 H32B 120.0
C133 C134 C135 119.85(18)
C133 C134 C137 120.87(19)
C135 C134 C137 119.14(18)
O21 C137 O20 122.95(19)
O21 C137 C134 122.19(19)
O20 C137 C134 114.82(18)
C132 C133 C134 119.77(19)
C132 C133 H35B 120.1
C134 C133 H35B 120.1
C133 C132 C131 120.96(19)
C133 C132 H36B 119.5
C131 C132 H36B 119.5
C113 O22 C138 117.70(14)
C145 O24 H2BO 108(2)
C110 O19 C130 117.11(14)
C137 O20 H6BO 109(2)
O10 C40 C39 124.86(16)
O10 C40 C41 115.37(15)
C39 C40 C41 119.75(16)
C40 C39 C38 119.80(17)
C40 C39 H2C 120.1
C38 C39 H2C 120.1
C37 C38 C39 120.44(17)
C37 C38 H3C 119.8
C39 C38 H3C 119.8
O7 C37 C38 124.81(16)
O7 C37 C42 115.76(16)
C38 C37 C42 119.41(16)
C41 C42 C37 120.37(17)
C41 C42 C44 112.95(15)
C37 C42 C44 126.64(16)
C46 C44 C52 105.54(14)
C46 C44 C42 105.96(15)
C52 C44 C42 105.18(14)
C46 C44 H6C 113.1
C52 C44 H6C 113.1
C42 C44 H6C 113.1
C53 C52 C51 120.16(17)
C53 C52 C44 126.91(17)
C51 C52 C44 112.93(16)
C52 C53 C54 119.24(18)
C52 C53 H8C 120.4
C54 C53 H8C 120.4
C55 C54 C53 120.58(19)
C55 C54 H9C 119.7
C53 C54 H9C 119.7
C54 C55 C56 120.19(18)
C54 C55 H10C 119.9
C56 C55 H10C 119.9
C51 C56 C55 119.38(18)
C51 C56 H11C 120.3
C55 C56 H11C 120.3
C56 C51 C52 120.44(18)
C56 C51 C43 126.36(17)
C52 C51 C43 113.20(15)
C41 C43 C45 105.74(14)
C41 C43 C51 105.09(15)
C45 C43 C51 105.71(15)
C41 C43 H13C 113.2
C45 C43 H13C 113.2
C51 C43 H13C 113.2
C42 C41 C40 120.22(16)
C42 C41 C43 113.63(16)
C40 C41 C43 126.12(16)
C50 C45 C46 120.67(17)
C50 C45 C43 126.40(17)
C46 C45 C43 112.92(16)
C45 C50 C49 119.20(18)
C45 C50 H16C 120.4
C49 C50 H16C 120.4
C48 C49 C50 120.07(19)
C48 C49 H17C 120.0
C50 C49 H17C 120.0
C49 C48 C47 120.49(18)
C49 C48 H18C 119.8
C47 C48 H18C 119.8
C46 C47 C48 119.33(18)
C46 C47 H19C 120.3
C48 C47 H19C 120.3
C47 C46 C45 120.16(17)
C47 C46 C44 126.52(17)
C45 C46 C44 113.31(16)
O7 C57 C58 108.21(15)
O7 C57 H21E 110.1
C58 C57 H21E 110.1
O7 C57 H21F 110.1
C58 C57 H21F 110.1
H21E C57 H21F 108.4
C59 C58 C63 119.07(18)
C59 C58 C57 118.94(17)
C63 C58 C57 121.98(17)
C58 C59 C60 120.8(2)
C58 C59 H23C 119.6
C60 C59 H23C 119.6
C61 C60 C59 119.90(19)
C61 C60 H24C 120.0
C59 C60 H24C 120.0
C62 C61 C60 119.52(18)
C62 C61 C65 119.35(18)
C60 C61 C65 121.11(18)
O9 C65 O8 123.10(19)
O9 C65 C61 121.70(19)
O8 C65 C61 115.20(18)
C61 C62 C63 120.35(19)
C61 C62 H27C 119.8
C63 C62 H27C 119.8
C62 C63 C58 120.30(19)
C62 C63 H28C 119.8
C58 C63 H28C 119.8
O10 C66 C67 109.11(15)
O10 C66 H29C 109.9
C67 C66 H29C 109.9
O10 C66 H29D 109.9
C67 C66 H29D 109.9
H29C C66 H29D 108.3
C68 C67 C72 119.84(17)
C68 C67 C66 117.69(17)
C72 C67 C66 122.46(17)
C67 C72 C71 119.96(18)
C67 C72 H31C 120.0
C71 C72 H31C 120.0
C72 C71 C70 119.91(18)
C72 C71 H32C 120.0
C70 C71 H32C 120.0
C69 C70 C71 119.98(17)
C69 C70 C73 118.57(17)
C71 C70 C73 121.44(17)
O11 C73 O12 123.02(17)
O11 C73 C70 121.49(18)
O12 C73 C70 115.49(17)
C68 C69 C70 119.68(18)
C68 C69 H35C 120.2
C70 C69 H35C 120.2
C69 C68 C67 120.62(18)
C69 C68 H36C 119.7
C67 C68 H36C 119.7
C37 O7 C57 116.73(14)
C65 O8 H2CO 108.1(19)
C40 O10 C66 117.86(14)
C73 O12 H5CO 109(3)
O1 C1 C6 116.85(15)
O1 C1 C2 124.46(16)
C6 C1 C2 118.69(16)
C1 C2 C3 120.18(17)
C1 C2 H2D 119.9
C3 C2 H2D 119.9
C4 C3 C2 121.27(16)
C4 C3 H3D 119.4
C2 C3 H3D 119.4
O4 C4 C3 123.35(16)
O4 C4 C5 117.93(16)
C3 C4 C5 118.72(16)
C6 C5 C4 119.84(16)
C6 C5 C7 112.70(15)
C4 C5 C7 127.45(16)
C5 C7 C9 106.25(15)
C5 C7 C15 105.11(14)
C9 C7 C15 104.74(14)
C5 C7 H6D 113.3
C9 C7 H6D 113.3
C15 C7 H6D 113.3
C14 C9 C10 120.23(17)
C14 C9 C7 126.50(17)
C10 C9 C7 113.27(16)
C9 C14 C13 119.23(18)
C9 C14 H8D 120.4
C13 C14 H8D 120.4
C12 C13 C14 120.45(18)
C12 C13 H9D 119.8
C14 C13 H9D 119.8
C13 C12 C11 120.30(18)
C13 C12 H10D 119.8
C11 C12 H10D 119.8
C10 C11 C12 119.10(18)
C10 C11 H11D 120.5
C12 C11 H11D 120.5
C11 C10 C9 120.67(17)
C11 C10 C8 126.20(17)
C9 C10 C8 113.12(16)
C10 C8 C16 105.96(15)
C10 C8 C6 106.07(14)
C16 C8 C6 104.93(14)
C10 C8 H13D 113.1
C16 C8 H13D 113.1
C6 C8 H13D 113.1
C1 C6 C5 121.31(16)
C1 C6 C8 124.98(16)
C5 C6 C8 113.70(16)
C17 C16 C15 120.20(17)
C17 C16 C8 126.83(17)
C15 C16 C8 112.96(16)
C16 C17 C18 119.57(18)
C16 C17 H16D 120.2
C18 C17 H16D 120.2
C19 C18 C17 120.17(18)
C19 C18 H17D 119.9
C17 C18 H17D 119.9
C18 C19 C20 120.58(18)
C18 C19 H18D 119.7
C20 C19 H18D 119.7
C15 C20 C19 118.83(18)
C15 C20 H19D 120.6
C19 C20 H19D 120.6
C20 C15 C16 120.65(17)
C20 C15 C7 125.97(17)
C16 C15 C7 113.38(16)
O4 C29 C30 109.99(16)
O4 C29 H21G 109.7
C30 C29 H21G 109.7
O4 C29 H21H 109.7
C30 C29 H21H 109.7
H21G C29 H21H 108.2
C31 C30 C35A 118.69(18)
C31 C30 C29 120.13(18)
C35A C30 C29 120.94(19)
C31 C30 C35B 115.7(7)
C35A C30 C35B 31.4(8)
C29 C30 C35B 117.4(7)
C32 C31 C30 120.98(18)
C32 C31 H23D 119.5
C30 C31 H23D 119.5
C33A C32 C31 119.9(2)
C33A C32 C33B 18.4(8)
C31 C32 C33B 118.8(9)
C33A C32 H24D 120.0
C31 C32 H24D 120.0
C33B C32 H24D 117.9
C34B C33B C36B 125(2)
C34B C33B C32 118.7(17)
C36B C33B C32 116.8(19)
C32 C33A C34A 120.1(2)
C32 C33A C36A 117.5(2)
C34A C33A C36A 122.4(2)
O6 C36B O5B 126(2)
O6 C36B C33B 119(2)
O5B C36B C33B 115(2)
O6 C36A O5A 122.6(3)
O6 C36A C33A 122.1(3)
O5A C36A C33A 115.2(3)
C33B C34B C35B 120.6(17)
C33B C34B H27' 119.7
C35B C34B H27' 119.7
C35A C34A C33A 119.6(2)
C35A C34A H27D 120.2
C33A C34A H27D 120.2
C34B C35B C30 118.4(14)
C34B C35B H28' 120.8
C30 C35B H28' 120.8
C30 C35A C34A 120.6(2)
C30 C35A H28D 119.7
C34A C35A H28D 119.7
O1 C21 C22 108.48(14)
O1 C21 H29E 110.0
C22 C21 H29E 110.0
O1 C21 H29F 110.0
C22 C21 H29F 110.0
H29E C21 H29F 108.4
C23 C22 C27 119.72(16)
C23 C22 C21 120.20(17)
C27 C22 C21 120.03(17)
C24 C23 C22 120.47(17)
C24 C23 H31D 119.8
C22 C23 H31D 119.8
C23 C24 C25 119.65(18)
C23 C24 H32D 120.2
C25 C24 H32D 120.2
C24 C25 C26 120.24(16)
C24 C25 C28 118.97(17)
C26 C25 C28 120.80(17)
O2 C28 O3 123.76(17)
O2 C28 C25 121.97(17)
O3 C28 C25 114.27(17)
C27 C26 C25 119.87(17)
C27 C26 H35D 120.1
C25 C26 H35D 120.1
C26 C27 C22 120.03(18)
C26 C27 H36D 120.0
C22 C27 H36D 120.0
C4 O4 C29 115.07(14)
C36B O5B H2DO 94(2)
C36A O5A H2DO 109(2)
C36A O6 C36B 19.7(10)
C1 O1 C21 115.37(13)
C28 O3 H6DO 115(2)

loop_
_geom_bond_atom_site_label_1
_geom_bond_atom_site_label_2
_geom_bond_distance
C74 O13 1.381(2)
C74 C75 1.395(3)
C74 C79 1.399(2)
C75 C76 1.395(2)
C75 H2 0.9500
C76 C77 1.398(2)
C76 H3 0.9500
C77 O16 1.379(2)
C77 C78 1.394(3)
C78 C79 1.395(2)
C78 C80 1.531(2)
C80 C82 1.526(3)
C80 C88 1.528(3)
C80 H6 1.0000
C88 C93 1.388(3)
C88 C89 1.405(3)
C93 C92 1.400(3)
C93 H8 0.9500
C92 C91 1.392(3)
C92 H9 0.9500
C91 C90 1.404(3)
C91 H10 0.9500
C90 C89 1.383(3)
C90 H11 0.9500
C89 C81 1.531(3)
C81 C83 1.526(3)
C81 C79 1.528(3)
C81 H13 1.0000
C83 C84 1.384(3)
C83 C82 1.402(2)
C84 C85 1.408(3)
C84 H16 0.9500
C85 C86 1.390(3)
C85 H17 0.9500
C86 C87 1.398(3)
C86 H18 0.9500
C87 C82 1.392(3)
C87 H19 0.9500
C102 O16 1.430(2)
C102 C103 1.503(2)
C102 H21A 0.9900
C102 H21B 0.9900
C103 C108 1.390(3)
C103 C104 1.406(3)
C104 C105 1.388(3)
C104 H23 0.9500
C105 C106 1.399(3)
C105 H24 0.9500
C106 C107 1.395(3)
C106 C109 1.486(2)
C109 O17 1.230(2)
C109 O18 1.315(2)
C107 C108 1.394(3)
C107 H27 0.9500
C108 H28 0.9500
C94 O13 1.441(2)
C94 C95 1.506(3)
C94 H29Y 0.9900
C94 H29Z 0.9900
C95 C100 1.392(3)
C95 C96 1.401(3)
C96 C97 1.389(3)
C96 H31 0.9500
C97 C98 1.391(3)
C97 H32 0.9500
C98 C99 1.403(3)
C98 C101 1.488(3)
C101 O15 1.240(3)
C101 O14 1.310(3)
C99 C100 1.389(3)
C99 H35 0.9500
C100 H36 0.9500
C146 O25 1.430(3)
C146 C147 1.522(4)
C146 H37A 0.9900
C146 H37B 0.9900
C147 C148 1.519(4)
C147 H38A 0.9900
C147 H38B 0.9900
C148 C149 1.540(4)
C148 H39A 0.9900
C148 H39B 0.9900
C149 O25 1.438(4)
C149 H40A 0.9900
C149 H40B 0.9900
C157 O27A 1.421(4)
C157 C156 1.530(4)
C157 H41A 0.9900
C157 H41B 0.9900
C156 C155 1.534(4)
C156 H42A 0.9900
C156 H42B 0.9900
C155 C154 1.525(4)
C155 H43A 0.9900
C155 H43B 0.9900
C154 O27A 1.436(4)
C154 H44A 0.9900
C154 H44B 0.9900
C150 O26 1.423(3)
C150 C151 1.503(4)
C150 H45A 0.9900
C150 H45B 0.9900
C151 C152 1.533(4)
C151 H46A 0.9900
C151 H46B 0.9900
C152 C153 1.519(4)
C152 H47A 0.9900
C152 H47B 0.9900
C153 O26 1.439(3)
C153 H48A 0.9900
C153 H48B 0.9900
O28B C158 1.426(5)
O28B C161 1.466(5)
C161 C160 1.521(6)
C161 H49A 0.9900
C161 H49B 0.9900
C160 C159 1.508(6)
C160 H50A 0.9900
C160 H50B 0.9900
C159 C158 1.507(7)
C159 H51A 0.9900
C159 H51B 0.9900
C158 H52A 0.9900
C158 H52B 0.9900
O28A C162 1.469(14)
O28A C165 1.486(14)
C162 C163 1.538(15)
C162 H49C 0.9900
C162 H49D 0.9900
C163 C164 1.556(16)
C163 H50C 0.9900
C163 H50D 0.9900
C164 C165 1.568(17)
C164 H51C 0.9900
C164 H51D 0.9900
C165 H52C 0.9900
C165 H52D 0.9900
O18 H2O 0.96(3)
O14 H6O 0.89(4)
C110 O19 1.377(2)
C110 C111 1.394(3)
C110 C115 1.401(2)
C111 C112 1.405(2)
C111 H2B 0.9500
C112 C113 1.393(3)
C112 H3B 0.9500
C113 O22 1.382(2)
C113 C114 1.396(3)
C114 C115 1.397(2)
C114 C116 1.529(2)
C116 C124 1.522(3)
C116 C118 1.528(3)
C116 H6B 1.0000
C118 C123 1.386(3)
C118 C119 1.404(3)
C123 C122 1.401(3)
C123 H8B 0.9500
C122 C121 1.383(3)
C122 H9B 0.9500
C121 C120 1.398(3)
C121 H10B 0.9500
C120 C119 1.389(3)
C120 H11B 0.9500
C119 C117 1.528(3)
C117 C115 1.529(3)
C117 C125 1.533(2)
C117 H13B 1.0000
C125 C126 1.385(3)
C125 C124 1.401(3)
C126 C127 1.407(3)
C126 H16B 0.9500
C127 C128 1.385(3)
C127 H17B 0.9500
C128 C129 1.399(3)
C128 H18B 0.9500
C129 C124 1.390(2)
C129 H19B 0.9500
C138 O22 1.422(2)
C138 C139 1.507(2)
C138 H21C 0.9900
C138 H21D 0.9900
C139 C140 1.395(3)
C139 C144 1.402(3)
C140 C141 1.399(3)
C140 H23B 0.9500
C141 C142 1.395(3)
C141 H24B 0.9500
C142 C143 1.401(3)
C142 C145 1.488(3)
C145 O23 1.234(2)
C145 O24 1.317(2)
C143 C144 1.385(3)
C143 H27B 0.9500
C144 H28B 0.9500
C130 O19 1.440(2)
C130 C131 1.505(3)
C130 H29A 0.9900
C130 H29B 0.9900
C131 C132 1.397(3)
C131 C136 1.401(3)
C136 C135 1.390(3)
C136 H31B 0.9500
C135 C134 1.403(3)
C135 H32B 0.9500
C134 C133 1.396(3)
C134 C137 1.488(3)
C137 O21 1.231(3)
C137 O20 1.315(3)
C133 C132 1.390(3)
C133 H35B 0.9500
C132 H36B 0.9500
O24 H2BO 0.91(4)
O20 H6BO 0.89(4)
C40 O10 1.380(2)
C40 C39 1.396(2)
C40 C41 1.396(3)
C39 C38 1.406(2)
C39 H2C 0.9500
C38 C37 1.391(3)
C38 H3C 0.9500
C37 O7 1.378(2)
C37 C42 1.400(2)
C42 C41 1.394(2)
C42 C44 1.532(3)
C44 C46 1.528(3)
C44 C52 1.528(2)
C44 H6C 1.0000
C52 C53 1.386(3)
C52 C51 1.406(3)
C53 C54 1.401(3)
C53 H8C 0.9500
C54 C55 1.391(3)
C54 H9C 0.9500
C55 C56 1.396(3)
C55 H10C 0.9500
C56 C51 1.389(2)
C56 H11C 0.9500
C51 C43 1.529(3)
C43 C41 1.527(2)
C43 C45 1.528(3)
C43 H13C 1.0000
C45 C50 1.386(3)
C45 C46 1.404(3)
C50 C49 1.403(3)
C50 H16C 0.9500
C49 C48 1.396(3)
C49 H17C 0.9500
C48 C47 1.398(3)
C48 H18C 0.9500
C47 C46 1.388(3)
C47 H19C 0.9500
C57 O7 1.432(2)
C57 C58 1.502(2)
C57 H21E 0.9900
C57 H21F 0.9900
C58 C59 1.385(3)
C58 C63 1.396(3)
C59 C60 1.395(3)
C59 H23C 0.9500
C60 C61 1.392(3)
C60 H24C 0.9500
C61 C62 1.387(3)
C61 C65 1.486(3)
C65 O9 1.238(3)
C65 O8 1.305(3)
C62 C63 1.392(3)
C62 H27C 0.9500
C63 H28C 0.9500
C66 O10 1.416(2)
C66 C67 1.504(2)
C66 H29C 0.9900
C66 H29D 0.9900
C67 C68 1.392(3)
C67 C72 1.393(3)
C72 C71 1.394(3)
C72 H31C 0.9500
C71 C70 1.398(3)
C71 H32C 0.9500
C70 C69 1.398(3)
C70 C73 1.476(2)
C73 O11 1.233(2)
C73 O12 1.318(2)
C69 C68 1.385(3)
C69 H35C 0.9500
C68 H36C 0.9500
O8 H2CO 0.94(3)
O12 H5CO 0.85(4)
C1 O1 1.377(2)
C1 C6 1.391(3)
C1 C2 1.396(2)
C2 C3 1.396(2)
C2 H2D 0.9500
C3 C4 1.391(3)
C3 H3D 0.9500
C4 O4 1.381(2)
C4 C5 1.401(2)
C5 C6 1.400(2)
C5 C7 1.528(3)
C7 C9 1.533(3)
C7 C15 1.536(3)
C7 H6D 1.0000
C9 C14 1.389(3)
C9 C10 1.403(2)
C14 C13 1.403(3)
C14 H8D 0.9500
C13 C12 1.394(3)
C13 H9D 0.9500
C12 C11 1.400(3)
C12 H10D 0.9500
C11 C10 1.391(3)
C11 H11D 0.9500
C10 C8 1.519(3)
C8 C16 1.521(3)
C8 C6 1.531(2)
C8 H13D 1.0000
C16 C17 1.388(3)
C16 C15 1.403(3)
C17 C18 1.397(3)
C17 H16D 0.9500
C18 C19 1.391(3)
C18 H17D 0.9500
C19 C20 1.406(3)
C19 H18D 0.9500
C20 C15 1.388(3)
C20 H19D 0.9500
C29 O4 1.447(2)
C29 C30 1.499(3)
C29 H21G 0.9900
C29 H21H 0.9900
C30 C31 1.389(3)
C30 C35A 1.391(3)
C30 C35B 1.517(18)
C31 C32 1.388(3)
C31 H23D 0.9500
C32 C33A 1.377(3)
C32 C33B 1.53(2)
C32 H24D 0.9500
C33B C34B 1.39(3)
C33B C36B 1.45(4)
C33A C34A 1.395(4)
C33A C36A 1.484(4)
C36B O6 1.32(3)
C36B O5B 1.34(3)
C36A O6 1.226(4)
C36A O5A 1.325(4)
C34B C35B 1.43(2)
C34B H27' 0.9500
C34A C35A 1.394(3)
C34A H27D 0.9500
C35B H28' 0.9500
C35A H28D 0.9500
C21 O1 1.430(2)
C21 C22 1.501(2)
C21 H29E 0.9900
C21 H29F 0.9900
C22 C23 1.395(3)
C22 C27 1.402(3)
C23 C24 1.387(2)
C23 H31D 0.9500
C24 C25 1.394(3)
C24 H32D 0.9500
C25 C26 1.402(3)
C25 C28 1.483(2)
C28 O2 1.238(2)
C28 O3 1.310(2)
C26 C27 1.384(2)
C26 H35D 0.9500
C27 H36D 0.9500
O5B H2DO 1.11(4)
O5A H2DO 0.91(4)
O3 H6DO 0.86(3)

loop_
_geom_torsion_atom_site_label_1
_geom_torsion_atom_site_label_2
_geom_torsion_atom_site_label_3
_geom_torsion_atom_site_label_4
_geom_torsion
O13 C74 C75 C76 179.28(17)
C79 C74 C75 C76 -0.4(3)
C74 C75 C76 C77 0.9(3)
C75 C76 C77 O16 178.66(17)
C75 C76 C77 C78 -0.6(3)
O16 C77 C78 C79 -179.51(16)
C76 C77 C78 C79 -0.2(3)
O16 C77 C78 C80 -0.8(3)
C76 C77 C78 C80 178.47(17)
C77 C78 C80 C82 -122.99(19)
C79 C78 C80 C82 55.8(2)
C77 C78 C80 C88 125.18(19)
C79 C78 C80 C88 -56.0(2)
C82 C80 C88 C93 124.94(19)
C78 C80 C88 C93 -124.25(19)
C82 C80 C88 C89 -54.98(19)
C78 C80 C88 C89 55.83(19)
C89 C88 C93 C92 -0.5(3)
C80 C88 C93 C92 179.55(17)
C88 C93 C92 C91 1.1(3)
C93 C92 C91 C90 -0.7(3)
C92 C91 C90 C89 -0.4(3)
C91 C90 C89 C88 0.9(3)
C91 C90 C89 C81 -179.06(17)
C93 C88 C89 C90 -0.5(3)
C80 C88 C89 C90 179.42(16)
C93 C88 C89 C81 179.50(16)
C80 C88 C89 C81 -0.6(2)
C90 C89 C81 C83 -124.1(2)
C88 C89 C81 C83 55.90(19)
C90 C89 C81 C79 124.76(19)
C88 C89 C81 C79 -55.25(19)
C77 C78 C79 C74 0.7(3)
C80 C78 C79 C74 -178.14(17)
C77 C78 C79 C81 179.27(17)
C80 C78 C79 C81 0.4(2)
O13 C74 C79 C78 179.91(16)
C75 C74 C79 C78 -0.4(3)
O13 C74 C79 C81 1.5(3)
C75 C74 C79 C81 -178.73(17)
C83 C81 C79 C78 -56.7(2)
C89 C81 C79 C78 55.3(2)
C83 C81 C79 C74 121.79(19)
C89 C81 C79 C74 -126.22(19)
C79 C81 C83 C84 -121.80(19)
C89 C81 C83 C84 126.16(19)
C79 C81 C83 C82 56.53(19)
C89 C81 C83 C82 -55.5(2)
C82 C83 C84 C85 -1.2(3)
C81 C83 C84 C85 177.03(18)
C83 C84 C85 C86 1.5(3)
C84 C85 C86 C87 -1.0(3)
C85 C86 C87 C82 0.3(3)
C86 C87 C82 C83 0.0(3)
C86 C87 C82 C80 -177.52(18)
C84 C83 C82 C87 0.4(3)
C81 C83 C82 C87 -177.98(17)
C84 C83 C82 C80 178.31(16)
C81 C83 C82 C80 -0.1(2)
C88 C80 C82 C87 -126.8(2)
C78 C80 C82 C87 121.9(2)
C88 C80 C82 C83 55.52(19)
C78 C80 C82 C83 -55.8(2)
O16 C102 C103 C108 118.97(19)
O16 C102 C103 C104 -62.6(2)
C108 C103 C104 C105 -0.2(3)
C102 C103 C104 C105 -178.58(18)
C103 C104 C105 C106 0.4(3)
C104 C105 C106 C107 -0.4(3)
C104 C105 C106 C109 179.68(18)
C107 C106 C109 O17 3.0(3)
C105 C106 C109 O17 -177.04(19)
C107 C106 C109 O18 -176.80(18)
C105 C106 C109 O18 3.1(3)
C105 C106 C107 C108 0.2(3)
C109 C106 C107 C108 -179.87(17)
C104 C103 C108 C107 0.0(3)
C102 C103 C108 C107 178.37(18)
C106 C107 C108 C103 0.0(3)
O13 C94 C95 C100 -78.1(2)
O13 C94 C95 C96 104.9(2)
C100 C95 C96 C97 -0.6(3)
C94 C95 C96 C97 176.54(18)
C95 C96 C97 C98 -0.1(3)
C96 C97 C98 C99 0.1(3)
C96 C97 C98 C101 178.15(18)
C97 C98 C101 O15 -10.7(3)
C99 C98 C101 O15 167.3(2)
C97 C98 C101 O14 170.10(19)
C99 C98 C101 O14 -11.9(3)
C97 C98 C99 C100 0.7(3)
C101 C98 C99 C100 -177.3(2)
C98 C99 C100 C95 -1.4(3)
C96 C95 C100 C99 1.3(3)
C94 C95 C100 C99 -175.72(19)
O25 C146 C147 C148 -27.3(3)
C146 C147 C148 C149 4.6(3)
C147 C148 C149 O25 19.3(4)
O27A C157 C156 C155 -35.2(4)
C157 C156 C155 C154 15.7(3)
C156 C155 C154 O27A 8.2(4)
O26 C150 C151 C152 35.0(3)
C150 C151 C152 C153 -35.6(3)
C151 C152 C153 O26 24.8(3)
C158 O28B C161 C160 -25.4(5)
O28B C161 C160 C159 30.8(5)
C161 C160 C159 C158 -23.9(7)
C161 O28B C158 C159 9.8(7)
C160 C159 C158 O28B 9.5(8)
C165 O28A C162 C163 -8.8(17)
O28A C162 C163 C164 -29.9(19)
C162 C163 C164 C165 51.9(17)
C162 O28A C165 C164 44.6(17)
C163 C164 C165 O28A -59.6(17)
C78 C77 O16 C102 -173.21(16)
C76 C77 O16 C102 7.6(3)
C103 C102 O16 C77 175.86(15)
C75 C74 O13 C94 2.3(3)
C79 C74 O13 C94 -178.04(17)
C95 C94 O13 C74 -174.36(16)
C147 C146 O25 C149 40.7(3)
C148 C149 O25 C146 -37.2(3)
C156 C157 O27A C154 41.9(4)
C155 C154 O27A C157 -31.2(4)
C151 C150 O26 C153 -20.2(3)
C152 C153 O26 C150 -3.4(3)
O19 C110 C111 C112 178.24(17)
C115 C110 C111 C112 -0.1(3)
C110 C111 C112 C113 0.1(3)
C111 C112 C113 O22 -177.72(17)
C111 C112 C113 C114 0.7(3)
O22 C113 C114 C115 177.12(16)
C112 C113 C114 C115 -1.4(3)
O22 C113 C114 C116 -0.9(3)
C112 C113 C114 C116 -179.44(17)
C113 C114 C116 C124 121.91(19)
C115 C114 C116 C124 -56.22(19)
C113 C114 C116 C118 -126.27(19)
C115 C114 C116 C118 55.60(19)
C124 C116 C118 C123 -124.5(2)
C114 C116 C118 C123 123.9(2)
C124 C116 C118 C119 54.85(19)
C114 C116 C118 C119 -56.74(19)
C119 C118 C123 C122 -0.5(3)
C116 C118 C123 C122 178.83(18)
C118 C123 C122 C121 -1.2(3)
C123 C122 C121 C120 0.8(3)
C122 C121 C120 C119 1.3(3)
C121 C120 C119 C118 -3.0(3)
C121 C120 C119 C117 178.91(18)
C123 C118 C119 C120 2.6(3)
C116 C118 C119 C120 -176.81(17)
C123 C118 C119 C117 -179.08(16)
C116 C118 C119 C117 1.5(2)
C120 C119 C117 C115 -127.17(19)
C118 C119 C117 C115 54.60(19)
C120 C119 C117 C125 121.5(2)
C118 C119 C117 C125 -56.74(19)
C113 C114 C115 C110 1.4(3)
C116 C114 C115 C110 179.68(16)
C113 C114 C115 C117 -177.74(16)
C116 C114 C115 C117 0.5(2)
O19 C110 C115 C114 -179.16(16)
C111 C110 C115 C114 -0.6(3)
O19 C110 C115 C117 -0.1(3)
C111 C110 C115 C117 178.42(17)
C119 C117 C115 C114 -55.87(19)
C125 C117 C115 C114 55.4(2)
C119 C117 C115 C110 125.02(19)
C125 C117 C115 C110 -123.67(19)
C119 C117 C125 C126 -124.1(2)
C115 C117 C125 C126 124.1(2)
C119 C117 C125 C124 55.6(2)
C115 C117 C125 C124 -56.1(2)
C124 C125 C126 C127 -0.6(3)
C117 C125 C126 C127 179.12(18)
C125 C126 C127 C128 -0.1(3)
C126 C127 C128 C129 0.4(3)
C127 C128 C129 C124 0.1(3)
C128 C129 C124 C125 -0.8(3)
C128 C129 C124 C116 -179.97(18)
C126 C125 C124 C129 1.1(3)
C117 C125 C124 C129 -178.68(17)
C126 C125 C124 C116 -179.67(17)
C117 C125 C124 C116 0.6(2)
C118 C116 C124 C129 123.1(2)
C114 C116 C124 C129 -125.30(19)
C118 C116 C124 C125 -56.1(2)
C114 C116 C124 C125 55.5(2)
O22 C138 C139 C140 4.4(3)
O22 C138 C139 C144 -174.21(17)
C144 C139 C140 C141 1.1(3)
C138 C139 C140 C141 -177.53(19)
C139 C140 C141 C142 -0.9(3)
C140 C141 C142 C143 0.1(3)
C140 C141 C142 C145 179.15(18)
C141 C142 C145 O23 175.45(19)
C143 C142 C145 O23 -5.4(3)
C141 C142 C145 O24 -5.2(3)
C143 C142 C145 O24 173.90(18)
C141 C142 C143 C144 0.5(3)
C145 C142 C143 C144 -178.60(18)
C142 C143 C144 C139 -0.3(3)
C140 C139 C144 C143 -0.5(3)
C138 C139 C144 C143 178.18(18)
O19 C130 C131 C132 126.67(18)
O19 C130 C131 C136 -52.9(2)
C132 C131 C136 C135 -0.2(3)
C130 C131 C136 C135 179.42(19)
C131 C136 C135 C134 0.4(3)
C136 C135 C134 C133 0.0(3)
C136 C135 C134 C137 -175.74(19)
C133 C134 C137 O21 -164.9(2)
C135 C134 C137 O21 10.8(3)
C133 C134 C137 O20 13.0(3)
C135 C134 C137 O20 -171.27(19)
C135 C134 C133 C132 -0.6(3)
C137 C134 C133 C132 175.07(19)
C134 C133 C132 C131 0.8(3)
C136 C131 C132 C133 -0.4(3)
C130 C131 C132 C133 179.97(18)
C112 C113 O22 C138 -2.0(3)
C114 C113 O22 C138 179.53(16)
C139 C138 O22 C113 172.71(15)
C111 C110 O19 C130 4.1(3)
C115 C110 O19 C130 -177.53(16)
C131 C130 O19 C110 179.15(15)
O10 C40 C39 C38 -178.41(16)
C41 C40 C39 C38 -0.1(3)
C40 C39 C38 C37 0.3(3)
C39 C38 C37 O7 178.48(16)
C39 C38 C37 C42 0.3(3)
O7 C37 C42 C41 -179.41(15)
C38 C37 C42 C41 -1.1(3)
O7 C37 C42 C44 -1.6(3)
C38 C37 C42 C44 176.72(17)
C41 C42 C44 C46 -56.05(19)
C37 C42 C44 C46 126.04(18)
C41 C42 C44 C52 55.44(19)
C37 C42 C44 C52 -122.47(19)
C46 C44 C52 C53 -124.2(2)
C42 C44 C52 C53 124.0(2)
C46 C44 C52 C51 54.92(19)
C42 C44 C52 C51 -56.87(19)
C51 C52 C53 C54 0.0(3)
C44 C52 C53 C54 179.02(18)
C52 C53 C54 C55 -0.6(3)
C53 C54 C55 C56 0.2(3)
C54 C55 C56 C51 0.9(3)
C55 C56 C51 C52 -1.5(3)
C55 C56 C51 C43 179.02(18)
C53 C52 C51 C56 1.1(3)
C44 C52 C51 C56 -178.08(17)
C53 C52 C51 C43 -179.37(17)
C44 C52 C51 C43 1.5(2)
C56 C51 C43 C41 -125.55(19)
C52 C51 C43 C41 54.94(19)
C56 C51 C43 C45 122.9(2)
C52 C51 C43 C45 -56.63(19)
C37 C42 C41 C40 1.2(3)
C44 C42 C41 C40 -176.83(16)
C37 C42 C41 C43 179.31(16)
C44 C42 C41 C43 1.3(2)
O10 C40 C41 C42 177.81(16)
C39 C40 C41 C42 -0.6(3)
O10 C40 C41 C43 0.0(3)
C39 C40 C41 C43 -178.45(17)
C45 C43 C41 C42 54.9(2)
C51 C43 C41 C42 -56.67(19)
C45 C43 C41 C40 -127.17(19)
C51 C43 C41 C40 121.28(19)
C41 C43 C45 C50 124.4(2)
C51 C43 C45 C50 -124.5(2)
C41 C43 C45 C46 -56.5(2)
C51 C43 C45 C46 54.61(19)
C46 C45 C50 C49 0.2(3)
C43 C45 C50 C49 179.30(18)
C45 C50 C49 C48 -1.8(3)
C50 C49 C48 C47 1.0(3)
C49 C48 C47 C46 1.3(3)
C48 C47 C46 C45 -2.9(3)
C48 C47 C46 C44 178.36(18)
C50 C45 C46 C47 2.1(3)
C43 C45 C46 C47 -177.07(17)
C50 C45 C46 C44 -178.96(17)
C43 C45 C46 C44 1.9(2)
C52 C44 C46 C47 121.8(2)
C42 C44 C46 C47 -126.93(19)
C52 C44 C46 C45 -57.0(2)
C42 C44 C46 C45 54.22(19)
O7 C57 C58 C59 142.44(19)
O7 C57 C58 C63 -38.7(2)
C63 C58 C59 C60 2.0(3)
C57 C58 C59 C60 -179.1(2)
C58 C59 C60 C61 0.1(4)
C59 C60 C61 C62 -2.6(3)
C59 C60 C61 C65 175.6(2)
C62 C61 C65 O9 0.6(3)
C60 C61 C65 O9 -177.5(2)
C62 C61 C65 O8 -179.7(2)
C60 C61 C65 O8 2.1(3)
C60 C61 C62 C63 3.0(3)
C65 C61 C62 C63 -175.20(19)
C61 C62 C63 C58 -0.9(3)
C59 C58 C63 C62 -1.6(3)
C57 C58 C63 C62 179.57(18)
O10 C66 C67 C68 -177.71(17)
O10 C66 C67 C72 1.2(3)
C68 C67 C72 C71 0.9(3)
C66 C67 C72 C71 -178.01(19)
C67 C72 C71 C70 -0.4(3)
C72 C71 C70 C69 -0.3(3)
C72 C71 C70 C73 179.28(18)
C69 C70 C73 O11 -4.8(3)
C71 C70 C73 O11 175.6(2)
C69 C70 C73 O12 175.39(18)
C71 C70 C73 O12 -4.2(3)
C71 C70 C69 C68 0.4(3)
C73 C70 C69 C68 -179.18(18)
C70 C69 C68 C67 0.1(3)
C72 C67 C68 C69 -0.8(3)
C66 C67 C68 C69 178.18(18)
C38 C37 O7 C57 5.2(3)
C42 C37 O7 C57 -176.51(15)
C58 C57 O7 C37 177.05(15)
C39 C40 O10 C66 -1.0(3)
C41 C40 O10 C66 -179.39(16)
C67 C66 O10 C40 174.97(15)
O1 C1 C2 C3 178.63(17)
C6 C1 C2 C3 -0.2(3)
C1 C2 C3 C4 0.1(3)
C2 C3 C4 O4 179.03(16)
C2 C3 C4 C5 -0.1(3)
O4 C4 C5 C6 -179.02(16)
C3 C4 C5 C6 0.1(3)
O4 C4 C5 C7 2.6(3)
C3 C4 C5 C7 -178.26(17)
C6 C5 C7 C9 55.44(19)
C4 C5 C7 C9 -126.07(19)
C6 C5 C7 C15 -55.25(19)
C4 C5 C7 C15 123.24(19)
C5 C7 C9 C14 126.20(19)
C15 C7 C9 C14 -122.86(19)
C5 C7 C9 C10 -54.68(19)
C15 C7 C9 C10 56.26(19)
C10 C9 C14 C13 1.4(3)
C7 C9 C14 C13 -179.57(17)
C9 C14 C13 C12 -0.4(3)
C14 C13 C12 C11 -1.0(3)
C13 C12 C11 C10 1.4(3)
C12 C11 C10 C9 -0.4(3)
C12 C11 C10 C8 -179.25(17)
C14 C9 C10 C11 -1.0(3)
C7 C9 C10 C11 179.84(16)
C14 C9 C10 C8 177.99(16)
C7 C9 C10 C8 -1.2(2)
C11 C10 C8 C16 123.49(19)
C9 C10 C8 C16 -55.42(19)
C11 C10 C8 C6 -125.34(19)
C9 C10 C8 C6 55.75(19)
O1 C1 C6 C5 -178.65(16)
C2 C1 C6 C5 0.3(3)
O1 C1 C6 C8 0.4(3)
C2 C1 C6 C8 179.37(17)
C4 C5 C6 C1 -0.2(3)
C7 C5 C6 C1 178.37(16)
C4 C5 C6 C8 -179.42(16)
C7 C5 C6 C8 -0.8(2)
C10 C8 C6 C1 125.87(19)
C16 C8 C6 C1 -122.24(19)
C10 C8 C6 C5 -55.0(2)
C16 C8 C6 C5 56.90(19)
C10 C8 C16 C17 -125.34(19)
C6 C8 C16 C17 122.69(19)
C10 C8 C16 C15 56.17(19)
C6 C8 C16 C15 -55.81(19)
C15 C16 C17 C18 0.1(3)
C8 C16 C17 C18 -178.29(18)
C16 C17 C18 C19 0.0(3)
C17 C18 C19 C20 -0.7(3)
C18 C19 C20 C15 1.2(3)
C19 C20 C15 C16 -1.1(3)
C19 C20 C15 C7 178.06(18)
C17 C16 C15 C20 0.4(3)
C8 C16 C15 C20 179.02(16)
C17 C16 C15 C7 -178.81(16)
C8 C16 C15 C7 -0.2(2)
C5 C7 C15 C20 -122.89(19)
C9 C7 C15 C20 125.35(19)
C5 C7 C15 C16 56.28(19)
C9 C7 C15 C16 -55.48(19)
O4 C29 C30 C31 89.0(2)
O4 C29 C30 C35A -96.7(2)
O4 C29 C30 C35B -60.9(9)
C35A C30 C31 C32 4.5(3)
C29 C30 C31 C32 178.84(19)
C35B C30 C31 C32 -30.8(9)
C30 C31 C32 C33A -1.7(3)
C30 C31 C32 C33B 19.3(9)
C33A C32 C33B C34B 95(3)
C31 C32 C33B C34B -3(2)
C33A C32 C33B C36B -83(3)
C31 C32 C33B C36B 178.1(14)
C31 C32 C33A C34A -1.1(4)
C33B C32 C33A C34A -93(3)
C31 C32 C33A C36A 177.3(2)
C33B C32 C33A C36A 86(3)
C34B C33B C36B O6 -179.7(19)
C32 C33B C36B O6 -1(3)
C34B C33B C36B O5B 1(3)
C32 C33B C36B O5B 178.9(16)
C32 C33A C36A O6 -1.3(4)
C34A C33A C36A O6 177.1(3)
C32 C33A C36A O5A -177.9(2)
C34A C33A C36A O5A 0.5(4)
C36B C33B C34B C35B 179(2)
C32 C33B C34B C35B 1(3)
C32 C33A C34A C35A 1.2(4)
C36A C33A C34A C35A -177.1(2)
C33B C34B C35B C30 -13(3)
C31 C30 C35B C34B 27.4(19)
C35A C30 C35B C34B -76.1(18)
C29 C30 C35B C34B 178.7(13)
C31 C30 C35A C34A -4.4(4)
C29 C30 C35A C34A -178.7(2)
C35B C30 C35A C34A 88.7(13)
C33A C34A C35A C30 1.6(4)
O1 C21 C22 C23 120.64(19)
O1 C21 C22 C27 -62.0(2)
C27 C22 C23 C24 -0.6(3)
C21 C22 C23 C24 176.77(17)
C22 C23 C24 C25 -0.3(3)
C23 C24 C25 C26 0.5(3)
C23 C24 C25 C28 -179.60(17)
C24 C25 C28 O2 1.9(3)
C26 C25 C28 O2 -178.18(19)
C24 C25 C28 O3 -177.78(18)
C26 C25 C28 O3 2.1(3)
C24 C25 C26 C27 0.2(3)
C28 C25 C26 C27 -179.73(18)
C25 C26 C27 C22 -1.1(3)
C23 C22 C27 C26 1.3(3)
C21 C22 C27 C26 -176.11(17)
C3 C4 O4 C29 2.4(3)
C5 C4 O4 C29 -178.53(17)
C30 C29 O4 C4 -171.87(16)
O5A C36A O6 C36B 80(4)
C33A C36A O6 C36B -96(4)
O5B C36B O6 C36A -106(5)
C33B C36B O6 C36A 74(4)
C6 C1 O1 C21 -176.33(16)
C2 C1 O1 C21 4.8(3)
C22 C21 O1 C1 175.65(15)
